data_7228189
loop_
_publ_author_name
'Krawczyk, Monika K.'
'Bikas, Rahman'
'Krawczyk, Marta S.'
'Lis, Tadeusz'

_publ_section_title
;
 On the Rhenium(I)--Silver(I) Cyanide Porous Macrocyclic Clusters
;
_journal_name_full CrystEngComm
_journal_paper_doi 10.1039/C7CE00646B
_journal_year 2017
_chemical_formula_moiety 'C160 H120 Ag4 N8 O8 P8 Re4, 2(C2 H3 N), (H2 O)'
_chemical_formula_sum 'C164 H128 Ag4 N10 O9 P8 Re4'
_chemical_formula_weight 3806.80
_space_group_crystal_system triclinic
_space_group_IT_number 2
_space_group_name_Hall '-P 1'
_space_group_name_H-M_alt 'P -1'
_symmetry_space_group_name_Hall '-P 1'
_symmetry_space_group_name_H-M 'P -1'
_atom_sites_solution_hydrogens geom
_audit_creation_method SHELXL-2014/7
_audit_update_record
;
2017-02-06 deposited with the CCDC.
2017-05-03 downloaded from the CCDC.
;
_cell_angle_alpha 83.40(3)
_cell_angle_beta 89.05(3)
_cell_angle_gamma 71.89(3)
_cell_formula_units_Z 2
_cell_length_a 12.224(2)
_cell_length_b 18.438(5)
_cell_length_c 35.881(9)
_cell_measurement_reflns_used 37032
_cell_measurement_temperature 100(2)
_cell_measurement_theta_max 30.00
_cell_measurement_theta_min 2.81
_cell_volume 7634(3)
_computing_cell_refinement 'CrysAlis CCD, Oxford Diffraction Ltd.,Version 1.171.33.66'
_computing_data_collection 'CrysAlis CCD, Oxford Diffraction Ltd.,Version 1.171.33.66'
_computing_data_reduction 'CrysAlis CCD, Oxford Diffraction Ltd.,Version 1.171.33.66'
_computing_structure_refinement 'SHELXL-2014/7 (Sheldrick, 2014)'
_computing_structure_solution 'shelxs-97 (Sheldrick, 2014)'
_diffrn_ambient_temperature 100(2)
_diffrn_measured_fraction_theta_full 0.995
_diffrn_measured_fraction_theta_max 0.993
_diffrn_measurement_device_type 'Kuma KM-4-CCD \k-geometry'
_diffrn_measurement_method \w
_diffrn_radiation_type MoK\a
_diffrn_radiation_wavelength 0.71073
_diffrn_reflns_av_R_equivalents 0.0424
_diffrn_reflns_av_unetI/netI 0.0549
_diffrn_reflns_Laue_measured_fraction_full 0.995
_diffrn_reflns_Laue_measured_fraction_max 0.993
_diffrn_reflns_limit_h_max 15
_diffrn_reflns_limit_h_min -15
_diffrn_reflns_limit_k_max 23
_diffrn_reflns_limit_k_min -23
_diffrn_reflns_limit_l_max 40
_diffrn_reflns_limit_l_min -45
_diffrn_reflns_number 73485
_diffrn_reflns_point_group_measured_fraction_full 0.995
_diffrn_reflns_point_group_measured_fraction_max 0.993
_diffrn_reflns_theta_full 25.500
_diffrn_reflns_theta_max 26.499
_diffrn_reflns_theta_min 2.818
_diffrn_source 'fine-focus sealed tube'
_exptl_absorpt_coefficient_mu 3.803
_exptl_absorpt_correction_T_max 0.707
_exptl_absorpt_correction_T_min 0.481
_exptl_absorpt_correction_type analytical
_exptl_absorpt_process_details
;
CrysAlis RED, Oxford Diffraction Ltd.,
Version 1.171.33.66
;
_exptl_crystal_colour colourless
_exptl_crystal_density_diffrn 1.656
_exptl_crystal_description block
_exptl_crystal_F_000 3724
_exptl_crystal_size_max 0.280
_exptl_crystal_size_mid 0.150
_exptl_crystal_size_min 0.100
_refine_diff_density_max 3.12
_refine_diff_density_min -1.81
_refine_diff_density_rms 0.195
_refine_ls_extinction_method none
_refine_ls_goodness_of_fit_ref 1.069
_refine_ls_hydrogen_treatment constr
_refine_ls_matrix_type full
_refine_ls_number_parameters 1778
_refine_ls_number_reflns 31443
_refine_ls_number_restraints 4
_refine_ls_restrained_S_all 1.069
_refine_ls_R_factor_all 0.0676
_refine_ls_R_factor_gt 0.0478
_refine_ls_shift/su_max 0.002
_refine_ls_shift/su_mean 0.000
_refine_ls_structure_factor_coef Fsqd
_refine_ls_weighting_details 'w=1/[\s^2^(Fo^2^)+(0.0710P)^2^] where P=(Fo^2^+2Fc^2^)/3'
_refine_ls_weighting_scheme calc
_refine_ls_wR_factor_gt 0.1201
_refine_ls_wR_factor_ref 0.1263
_reflns_Friedel_coverage 0.000
_reflns_number_gt 23503
_reflns_number_total 31443
_reflns_threshold_expression 'I > 2\s(I)'
_cod_data_source_file c7ce00646b2.cif
_cod_data_source_block a
_cod_database_code 7228189
_shelx_shelxl_version_number 2014/7
_shelx_space_group_comment
;
The symmetry employed for this shelxl refinement is uniquely defined
by the following loop, which should always be used as a source of
symmetry information in preference to the above space-group names.
They are only intended as comments.
;
_shelx_estimated_absorpt_t_min 0.416
_shelx_estimated_absorpt_t_max 0.702

loop_
_space_group_symop_operation_xyz
'x, y, z'
'-x, -y, -z'

loop_
_atom_site_label
_atom_site_type_symbol
_atom_site_fract_x
_atom_site_fract_y
_atom_site_fract_z
_atom_site_U_iso_or_equiv
_atom_site_adp_type
_atom_site_occupancy
_atom_site_site_symmetry_order
_atom_site_calc_flag
_atom_site_refinement_flags_posn
_atom_site_refinement_flags_adp
_atom_site_refinement_flags_occupancy
_atom_site_disorder_assembly
_atom_site_disorder_group
Re1 Re 0.64926(2) 0.86338(2) 0.13210(2) 0.02255(7) Uani 1 1 d . . . . .
C1 C 0.6457(6) 0.8924(4) 0.07850(18) 0.0299(15) Uani 1 1 d . . . . .
O1 O 0.6410(4) 0.9113(3) 0.04647(13) 0.0374(12) Uani 1 1 d . . . . .
C2 C 0.5886(6) 0.9700(4) 0.1416(2) 0.0354(17) Uani 1 1 d . . . . .
O2 O 0.5518(5) 1.0323(3) 0.14857(17) 0.0525(15) Uani 1 1 d . . . . .
Re2 Re 0.62397(2) 0.69238(2) 0.41766(2) 0.01893(6) Uani 1 1 d . . . . .
C3 C 0.6413(6) 0.6623(4) 0.47128(19) 0.0275(15) Uani 1 1 d . . . . .
O3 O 0.6524(4) 0.6439(3) 0.50299(13) 0.0424(13) Uani 1 1 d . . . . .
C4 C 0.5765(5) 0.8018(4) 0.42347(17) 0.0222(13) Uani 1 1 d . . . . .
O4 O 0.5534(4) 0.8654(3) 0.42676(13) 0.0306(11) Uani 1 1 d . . . . .
Re3 Re 0.82825(2) 0.12031(2) 0.36120(2) 0.02021(6) Uani 1 1 d . . . . .
C5 C 0.8441(6) 0.0843(4) 0.41489(18) 0.0260(14) Uani 1 1 d . . . . .
O5 O 0.8566(5) 0.0657(3) 0.44617(13) 0.0388(12) Uani 1 1 d . . . . .
C6 C 0.8686(5) 0.0153(4) 0.34758(18) 0.0266(14) Uani 1 1 d . . . . .
O6 O 0.8901(4) -0.0453(3) 0.34003(15) 0.0368(12) Uani 1 1 d . . . . .
Re4 Re 0.81486(2) 0.30392(2) 0.07918(2) 0.02431(7) Uani 1 1 d . . . . .
C7 C 0.8018(6) 0.3185(4) 0.0253(2) 0.0326(16) Uani 1 1 d . . . . .
O7 O 0.7943(5) 0.3280(3) -0.00745(13) 0.0413(13) Uani 1 1 d . . . . .
C8 C 0.8774(6) 0.1936(4) 0.07882(18) 0.0298(15) Uani 1 1 d . . . . .
O8 O 0.9086(5) 0.1290(3) 0.07750(15) 0.0405(13) Uani 1 1 d . . . . .
Ag1 Ag 0.63695(5) 0.76572(4) 0.27417(2) 0.03820(14) Uani 1 1 d . . . . .
N1 N 0.6644(5) 0.8127(4) 0.22158(16) 0.0394(15) Uani 1 1 d . . . . .
C10 C 0.6588(6) 0.8293(4) 0.19011(18) 0.0275(15) Uani 1 1 d . . . . .
N2 N 0.5985(5) 0.7263(4) 0.32701(16) 0.0383(15) Uani 1 1 d . . . . .
C20 C 0.6057(5) 0.7159(4) 0.35878(17) 0.0258(14) Uani 1 1 d . . . . .
Ag2 Ag 0.73365(5) 0.40279(3) 0.39477(2) 0.04079(15) Uani 1 1 d . . . . .
N3 N 0.7516(5) 0.2930(3) 0.38506(16) 0.0312(13) Uani 1 1 d . . . . .
C30 C 0.7781(5) 0.2322(4) 0.37660(17) 0.0209(13) Uani 1 1 d . . . . .
N4 N 0.7141(6) 0.5148(3) 0.4008(2) 0.0464(17) Uani 1 1 d . . . . .
C40 C 0.6833(6) 0.5768(4) 0.4067(2) 0.0295(15) Uani 1 1 d . . . . .
Ag3 Ag 0.81327(6) 0.26181(4) 0.22418(2) 0.05349(18) Uani 1 1 d . . . . .
N5 N 0.8452(6) 0.2935(4) 0.16978(17) 0.0480(18) Uani 1 1 d . . . . .
C50 C 0.8339(6) 0.2971(4) 0.1376(2) 0.0350(17) Uani 1 1 d . . . . .
N6 N 0.8102(5) 0.2028(3) 0.27596(15) 0.0322(13) Uani 1 1 d . . . . .
C60 C 0.8153(5) 0.1714(4) 0.30554(18) 0.0252(14) Uani 1 1 d . . . . .
Ag4 Ag 0.70515(5) 0.58940(3) 0.09766(2) 0.04434(15) Uani 1 1 d . . . . .
N7 N 0.7177(5) 0.6847(4) 0.11906(18) 0.0416(16) Uani 1 1 d . . . . .
C70 C 0.7015(6) 0.7476(4) 0.12404(18) 0.0292(15) Uani 1 1 d . . . . .
N8 N 0.7005(6) 0.4870(4) 0.08192(19) 0.0433(16) Uani 1 1 d . . . . .
C80 C 0.7393(6) 0.4224(4) 0.08051(19) 0.0295(15) Uani 1 1 d . . . . .
P1 P 0.84460(14) 0.86516(10) 0.14028(4) 0.0225(3) Uani 1 1 d . . . . .
C1A C 0.9224(5) 0.8746(4) 0.09680(17) 0.0250(14) Uani 1 1 d . . . . .
C2A C 0.8719(6) 0.9359(4) 0.06900(18) 0.0298(15) Uani 1 1 d . . . . .
H2A H 0.8000 0.9725 0.0733 0.036 Uiso 1 1 calc R U . . .
C3A C 0.9274(6) 0.9426(4) 0.03545(19) 0.0343(16) Uani 1 1 d . . . . .
H3A H 0.8947 0.9851 0.0171 0.041 Uiso 1 1 calc R U . . .
C4A C 1.0309(7) 0.8877(4) 0.0282(2) 0.0372(18) Uani 1 1 d . . . . .
H4A H 1.0672 0.8920 0.0048 0.045 Uiso 1 1 calc R U . . .
C5A C 1.0799(7) 0.8275(4) 0.0550(2) 0.0397(18) Uani 1 1 d . . . . .
H5A H 1.1508 0.7904 0.0502 0.048 Uiso 1 1 calc R U . . .
C6A C 1.0263(6) 0.8205(4) 0.08917(19) 0.0314(15) Uani 1 1 d . . . . .
H6A H 1.0609 0.7784 0.1075 0.038 Uiso 1 1 calc R U . . .
C1B C 0.8554(5) 0.9430(4) 0.16611(18) 0.0264(14) Uani 1 1 d . . . . .
C2B C 0.8453(6) 0.9352(4) 0.20521(18) 0.0331(16) Uani 1 1 d . . . . .
H2B H 0.8312 0.8906 0.2175 0.040 Uiso 1 1 calc R U . . .
C3B C 0.8553(6) 0.9908(5) 0.2263(2) 0.0392(18) Uani 1 1 d . . . . .
H3B H 0.8513 0.9829 0.2528 0.047 Uiso 1 1 calc R U . . .
C4B C 0.8712(6) 1.0584(4) 0.2091(2) 0.0364(17) Uani 1 1 d . . . . .
H4B H 0.8779 1.0969 0.2235 0.044 Uiso 1 1 calc R U . . .
C5B C 0.8768(7) 1.0674(5) 0.1705(2) 0.0414(18) Uani 1 1 d . . . . .
H5B H 0.8864 1.1135 0.1583 0.050 Uiso 1 1 calc R U . . .
C6B C 0.8688(6) 1.0114(4) 0.1490(2) 0.0332(16) Uani 1 1 d . . . . .
H6B H 0.8726 1.0196 0.1225 0.040 Uiso 1 1 calc R U . . .
C1C C 0.9484(6) 0.7851(4) 0.16844(18) 0.0294(15) Uani 1 1 d . . . . .
C2C C 0.9281(7) 0.7146(4) 0.17882(19) 0.0357(17) Uani 1 1 d . . . . .
H2C H 0.8579 0.7076 0.1717 0.043 Uiso 1 1 calc R U . . .
C3C C 1.0110(8) 0.6553(5) 0.1995(2) 0.045(2) Uani 1 1 d . . . . .
H3C H 0.9975 0.6074 0.2061 0.054 Uiso 1 1 calc R U . . .
C4C C 1.1126(7) 0.6645(5) 0.2107(2) 0.051(2) Uani 1 1 d . . . . .
H4C H 1.1685 0.6235 0.2250 0.061 Uiso 1 1 calc R U . . .
C5C C 1.1327(7) 0.7351(5) 0.2009(2) 0.044(2) Uani 1 1 d . . . . .
H5C H 1.2028 0.7419 0.2083 0.052 Uiso 1 1 calc R U . . .
C6C C 1.0518(6) 0.7940(5) 0.18073(19) 0.0354(17) Uani 1 1 d . . . . .
H6C H 1.0654 0.8420 0.1749 0.042 Uiso 1 1 calc R U . . .
P2 P 0.45888(14) 0.84932(10) 0.13190(5) 0.0245(4) Uani 1 1 d . . . . .
C1D C 0.3409(6) 0.9282(4) 0.1097(2) 0.0338(16) Uani 1 1 d . . . . .
C2D C 0.3636(6) 0.9805(4) 0.0820(2) 0.0379(17) Uani 1 1 d . . . . .
H2D H 0.4404 0.9812 0.0783 0.045 Uiso 1 1 calc R U . . .
C3D C 0.2737(7) 1.0323(5) 0.0595(2) 0.0435(19) Uani 1 1 d . . . . .
H3D H 0.2896 1.0668 0.0400 0.052 Uiso 1 1 calc R U . . .
C4D C 0.1625(6) 1.0325(4) 0.0659(2) 0.0392(18) Uani 1 1 d . . . . .
H4D H 0.1013 1.0680 0.0511 0.047 Uiso 1 1 calc R U . . .
C5D C 0.1392(7) 0.9824(5) 0.0934(2) 0.0420(18) Uani 1 1 d . . . . .
H5D H 0.0618 0.9839 0.0979 0.050 Uiso 1 1 calc R U . . .
C6D C 0.2284(7) 0.9289(5) 0.1147(2) 0.0422(19) Uani 1 1 d . . . . .
H6D H 0.2117 0.8925 0.1330 0.051 Uiso 1 1 calc R U . . .
C1E C 0.4377(6) 0.7738(4) 0.10599(19) 0.0305(15) Uani 1 1 d . . . . .
C2E C 0.4797(7) 0.7689(5) 0.0698(2) 0.0397(18) Uani 1 1 d . . . . .
H2E H 0.5182 0.8037 0.0593 0.048 Uiso 1 1 calc R U . . .
C3E C 0.4653(6) 0.7125(5) 0.0488(2) 0.0412(19) Uani 1 1 d . . . . .
H3E H 0.4915 0.7108 0.0238 0.049 Uiso 1 1 calc R U . . .
C4E C 0.4143(7) 0.6603(5) 0.0639(2) 0.044(2) Uani 1 1 d . . . . .
H4E H 0.4111 0.6196 0.0504 0.053 Uiso 1 1 calc R U . . .
C5E C 0.3676(8) 0.6669(5) 0.0989(2) 0.053(2) Uani 1 1 d . . . . .
H5E H 0.3269 0.6329 0.1088 0.063 Uiso 1 1 calc R U . . .
C6E C 0.3792(7) 0.7225(5) 0.1198(2) 0.045(2) Uani 1 1 d . . . . .
H6E H 0.3468 0.7260 0.1441 0.054 Uiso 1 1 calc R U . . .
C1F C 0.4142(6) 0.8238(4) 0.17938(18) 0.0296(15) Uani 1 1 d . . . . .
C2F C 0.4652(6) 0.7486(4) 0.1963(2) 0.0352(17) Uani 1 1 d . . . . .
H2F H 0.5166 0.7121 0.1824 0.042 Uiso 1 1 calc R U . . .
C3F C 0.4418(6) 0.7266(5) 0.23340(19) 0.0359(17) Uani 1 1 d . . . . .
H3F H 0.4739 0.6749 0.2443 0.043 Uiso 1 1 calc R U . . .
C4F C 0.3713(7) 0.7810(5) 0.2539(2) 0.0437(19) Uani 1 1 d . . . . .
H4F H 0.3548 0.7671 0.2792 0.052 Uiso 1 1 calc R U . . .
C5F C 0.3247(7) 0.8560(5) 0.2374(2) 0.046(2) Uani 1 1 d . . . . .
H5F H 0.2778 0.8935 0.2518 0.055 Uiso 1 1 calc R U . . .
C6F C 0.3450(7) 0.8772(4) 0.2005(2) 0.0405(18) Uani 1 1 d . . . . .
H6F H 0.3112 0.9288 0.1897 0.049 Uiso 1 1 calc R U . . .
P3 P 0.43060(13) 0.68412(9) 0.41731(4) 0.0209(3) Uani 1 1 d . . . . .
C1G C 0.3273(6) 0.7455(4) 0.38121(17) 0.0272(15) Uani 1 1 d . . . . .
C2G C 0.3352(6) 0.8185(4) 0.36772(19) 0.0308(15) Uani 1 1 d . . . . .
H2G H 0.3975 0.8335 0.3760 0.037 Uiso 1 1 calc R U . . .
C3G C 0.2553(6) 0.8678(4) 0.3431(2) 0.0363(17) Uani 1 1 d . . . . .
H3G H 0.2621 0.9168 0.3344 0.044 Uiso 1 1 calc R U . . .
C4G C 0.1639(6) 0.8465(5) 0.33084(19) 0.0361(17) Uani 1 1 d . . . . .
H4G H 0.1068 0.8815 0.3142 0.043 Uiso 1 1 calc R U . . .
C5G C 0.1559(6) 0.7746(5) 0.3427(2) 0.0403(18) Uani 1 1 d . . . . .
H5G H 0.0949 0.7592 0.3337 0.048 Uiso 1 1 calc R U . . .
C6G C 0.2365(6) 0.7251(4) 0.36771(18) 0.0333(16) Uani 1 1 d . . . . .
H6G H 0.2300 0.6758 0.3759 0.040 Uiso 1 1 calc R U . . .
C1H C 0.3447(5) 0.7052(4) 0.45922(17) 0.0247(14) Uani 1 1 d . . . . .
C2H C 0.3729(6) 0.7473(4) 0.48516(18) 0.0299(15) Uani 1 1 d . . . . .
H2H H 0.4407 0.7620 0.4824 0.036 Uiso 1 1 calc R U . . .
C3H C 0.2999(6) 0.7681(5) 0.51571(19) 0.0395(18) Uani 1 1 d . . . . .
H3H H 0.3186 0.7976 0.5332 0.047 Uiso 1 1 calc R U . . .
C4H C 0.2028(7) 0.7465(6) 0.5204(2) 0.050(2) Uani 1 1 d . . . . .
H4H H 0.1541 0.7611 0.5409 0.060 Uiso 1 1 calc R U . . .
C5H C 0.1758(7) 0.7033(6) 0.4951(2) 0.054(2) Uani 1 1 d . . . . .
H5H H 0.1096 0.6869 0.4986 0.065 Uiso 1 1 calc R U . . .
C6H C 0.2451(6) 0.6837(5) 0.4645(2) 0.0411(19) Uani 1 1 d . . . . .
H6H H 0.2245 0.6552 0.4469 0.049 Uiso 1 1 calc R U . . .
C1I C 0.4327(6) 0.5867(4) 0.4112(2) 0.0299(15) Uani 1 1 d . . . . .
C2I C 0.4357(7) 0.5624(5) 0.3759(2) 0.0439(19) Uani 1 1 d . . . . .
H2I H 0.4273 0.5989 0.3543 0.053 Uiso 1 1 calc R U . . .
C3I C 0.4504(8) 0.4873(6) 0.3712(4) 0.074(4) Uani 1 1 d . . . . .
H3I H 0.4485 0.4727 0.3467 0.089 Uiso 1 1 calc R U . . .
C4I C 0.4681(8) 0.4328(6) 0.4022(5) 0.087(4) Uani 1 1 d . . . . .
H4I H 0.4809 0.3804 0.3990 0.105 Uiso 1 1 calc R U . . .
C5I C 0.4672(8) 0.4550(5) 0.4381(4) 0.073(4) Uani 1 1 d . . . . .
H5I H 0.4771 0.4179 0.4595 0.088 Uiso 1 1 calc R U . . .
C6I C 0.4516(6) 0.5313(4) 0.4425(3) 0.046(2) Uani 1 1 d . . . . .
H6I H 0.4539 0.5460 0.4670 0.055 Uiso 1 1 calc R U . . .
P4 P 0.81938(13) 0.69520(9) 0.41212(5) 0.0219(3) Uani 1 1 d . . . . .
C1J C 0.9376(5) 0.6065(4) 0.42672(19) 0.0271(14) Uani 1 1 d . . . . .
C2J C 0.9189(7) 0.5447(4) 0.44818(19) 0.0352(17) Uani 1 1 d . . . . .
H2J H 0.8437 0.5471 0.4565 0.042 Uiso 1 1 calc R U . . .
C3J C 1.0105(6) 0.4793(4) 0.4575(2) 0.0369(17) Uani 1 1 d . . . . .
H3J H 0.9974 0.4368 0.4724 0.044 Uiso 1 1 calc R U . . .
C4J C 1.1198(7) 0.4736(5) 0.4460(2) 0.045(2) Uani 1 1 d . . . . .
H4J H 1.1810 0.4273 0.4521 0.054 Uiso 1 1 calc R U . . .
C5J C 1.1398(6) 0.5349(5) 0.4257(3) 0.048(2) Uani 1 1 d . . . . .
H5J H 1.2156 0.5321 0.4181 0.058 Uiso 1 1 calc R U . . .
C6J C 1.0493(6) 0.6015(5) 0.4162(2) 0.048(2) Uani 1 1 d . . . . .
H6J H 1.0639 0.6444 0.4023 0.057 Uiso 1 1 calc R U . . .
C1K C 0.8554(6) 0.7653(4) 0.43836(19) 0.0298(15) Uani 1 1 d . . . . .
C2K C 0.8091(7) 0.7749(5) 0.4740(2) 0.050(2) Uani 1 1 d . . . . .
H2K H 0.7619 0.7452 0.4839 0.060 Uiso 1 1 calc R U . . .
C3K C 0.8317(8) 0.8274(6) 0.4950(3) 0.061(3) Uani 1 1 d . . . . .
H3K H 0.7997 0.8329 0.5192 0.073 Uiso 1 1 calc R U . . .
C4K C 0.8957(9) 0.8694(5) 0.4824(3) 0.063(3) Uani 1 1 d . . . . .
H4K H 0.9111 0.9045 0.4974 0.075 Uiso 1 1 calc R U . . .
C5K C 0.9388(10) 0.8623(6) 0.4485(3) 0.074(3) Uani 1 1 d . . . . .
H5K H 0.9827 0.8946 0.4390 0.089 Uiso 1 1 calc R U . . .
C6K C 0.9225(8) 0.8087(5) 0.4256(2) 0.051(2) Uani 1 1 d . . . . .
H6K H 0.9578 0.8034 0.4018 0.061 Uiso 1 1 calc R U . . .
C1L C 0.8551(5) 0.7187(4) 0.36332(18) 0.0266(14) Uani 1 1 d . . . . .
C2L C 0.9055(6) 0.6596(4) 0.3412(2) 0.0350(17) Uani 1 1 d . . . . .
H2L H 0.9264 0.6076 0.3521 0.042 Uiso 1 1 calc R U . . .
C3L C 0.9248(7) 0.6761(4) 0.3039(2) 0.0385(18) Uani 1 1 d . . . . .
H3L H 0.9593 0.6354 0.2893 0.046 Uiso 1 1 calc R U . . .
C4L C 0.8955(6) 0.7500(5) 0.2875(2) 0.0370(17) Uani 1 1 d . . . . .
H4L H 0.9111 0.7610 0.2618 0.044 Uiso 1 1 calc R U . . .
C5L C 0.8427(6) 0.8090(4) 0.30866(19) 0.0309(15) Uani 1 1 d . . . . .
H5L H 0.8197 0.8607 0.2972 0.037 Uiso 1 1 calc R U . . .
C6L C 0.8233(6) 0.7935(4) 0.34629(18) 0.0298(15) Uani 1 1 d . . . . .
H6L H 0.7879 0.8346 0.3606 0.036 Uiso 1 1 calc R U . . .
P5 P 1.02364(13) 0.12282(9) 0.35931(5) 0.0215(3) Uani 1 1 d . . . . .
C1M C 1.1040(5) 0.1015(4) 0.31598(18) 0.0254(14) Uani 1 1 d . . . . .
C2M C 1.0702(6) 0.0624(4) 0.28978(19) 0.0307(15) Uani 1 1 d . . . . .
H2M H 1.0018 0.0485 0.2934 0.037 Uiso 1 1 calc R U . . .
C3M C 1.1362(7) 0.0434(4) 0.2583(2) 0.0368(17) Uani 1 1 d . . . . .
H3M H 1.1123 0.0166 0.2406 0.044 Uiso 1 1 calc R U . . .
C4M C 1.2350(6) 0.0628(4) 0.2524(2) 0.0381(18) Uani 1 1 d . . . . .
H4M H 1.2789 0.0503 0.2306 0.046 Uiso 1 1 calc R U . . .
C5M C 1.2700(7) 0.1006(4) 0.2784(2) 0.0385(18) Uani 1 1 d . . . . .
H5M H 1.3396 0.1130 0.2751 0.046 Uiso 1 1 calc R U . . .
C6M C 1.2039(6) 0.1205(4) 0.30934(19) 0.0348(17) Uani 1 1 d . . . . .
H6M H 1.2278 0.1482 0.3266 0.042 Uiso 1 1 calc R U . . .
C1N C 1.1273(5) 0.0583(4) 0.39437(18) 0.0279(15) Uani 1 1 d . . . . .
C2N C 1.1100(6) -0.0101(4) 0.4088(2) 0.0355(17) Uani 1 1 d . . . . .
H2N H 1.0441 -0.0220 0.4012 0.043 Uiso 1 1 calc R U . . .
C3N C 1.1888(7) -0.0617(5) 0.4346(2) 0.0438(19) Uani 1 1 d . . . . .
H3N H 1.1748 -0.1077 0.4450 0.053 Uiso 1 1 calc R U . . .
C4N C 1.2857(6) -0.0469(5) 0.4450(2) 0.045(2) Uani 1 1 d . . . . .
H4N H 1.3395 -0.0825 0.4624 0.054 Uiso 1 1 calc R U . . .
C5N C 1.3048(6) 0.0209(5) 0.4300(2) 0.0385(18) Uani 1 1 d . . . . .
H5N H 1.3723 0.0316 0.4371 0.046 Uiso 1 1 calc R U . . .
C6N C 1.2273(6) 0.0726(5) 0.4050(2) 0.0366(17) Uani 1 1 d . . . . .
H6N H 1.2417 0.1186 0.3949 0.044 Uiso 1 1 calc R U . . .
C1O C 1.0317(5) 0.2173(4) 0.36590(19) 0.0279(15) Uani 1 1 d . . . . .
C2O C 1.0122(6) 0.2745(4) 0.3353(2) 0.0367(17) Uani 1 1 d . . . . .
H2O H 1.0026 0.2623 0.3108 0.044 Uiso 1 1 calc R U . . .
C3O C 1.0067(7) 0.3494(4) 0.3406(2) 0.0432(19) Uani 1 1 d . . . . .
H3O H 0.9944 0.3879 0.3198 0.052 Uiso 1 1 calc R U . . .
C4O C 1.0191(8) 0.3669(5) 0.3759(3) 0.052(2) Uani 1 1 d . . . . .
H4O H 1.0155 0.4179 0.3795 0.063 Uiso 1 1 calc R U . . .
C5O C 1.0368(7) 0.3117(5) 0.4065(2) 0.047(2) Uani 1 1 d . . . . .
H5O H 1.0449 0.3249 0.4309 0.056 Uiso 1 1 calc R U . . .
C6O C 1.0428(6) 0.2375(4) 0.4017(2) 0.0343(16) Uani 1 1 d . . . . .
H6O H 1.0544 0.1998 0.4229 0.041 Uiso 1 1 calc R U . . .
P6 P 0.62715(13) 0.13159(9) 0.35795(4) 0.0212(3) Uani 1 1 d . . . . .
C1P C 0.5631(6) 0.1260(4) 0.40399(18) 0.0287(15) Uani 1 1 d . . . . .
C2P C 0.6076(6) 0.0602(5) 0.42918(19) 0.0360(17) Uani 1 1 d . . . . .
H2P H 0.6663 0.0179 0.4211 0.043 Uiso 1 1 calc R U . . .
C3P C 0.5692(7) 0.0544(5) 0.4654(2) 0.046(2) Uani 1 1 d . . . . .
H3P H 0.6001 0.0088 0.4821 0.055 Uiso 1 1 calc R U . . .
C4P C 0.4837(7) 0.1174(6) 0.4769(2) 0.055(3) Uani 1 1 d . . . . .
H4P H 0.4560 0.1144 0.5017 0.066 Uiso 1 1 calc R U . . .
C5P C 0.4393(7) 0.1831(6) 0.4531(2) 0.049(2) Uani 1 1 d . . . . .
H5P H 0.3826 0.2258 0.4616 0.058 Uiso 1 1 calc R U . . .
C6P C 0.4774(6) 0.1875(4) 0.41624(19) 0.0345(16) Uani 1 1 d . . . . .
H6P H 0.4446 0.2327 0.3994 0.041 Uiso 1 1 calc R U . . .
C1Q C 0.5928(5) 0.0586(4) 0.33360(18) 0.0232(13) Uani 1 1 d . . . . .
C2Q C 0.5380(6) 0.0074(4) 0.3503(2) 0.0330(16) Uani 1 1 d . . . . .
H2Q H 0.5178 0.0082 0.3759 0.040 Uiso 1 1 calc R U . . .
C3Q C 0.5128(7) -0.0445(4) 0.3296(2) 0.0405(18) Uani 1 1 d . . . . .
H3Q H 0.4767 -0.0798 0.3413 0.049 Uiso 1 1 calc R U . . .
C4Q C 0.5398(7) -0.0454(4) 0.2925(2) 0.0391(18) Uani 1 1 d . . . . .
H4Q H 0.5212 -0.0807 0.2784 0.047 Uiso 1 1 calc R U . . .
C5Q C 0.5942(6) 0.0053(4) 0.2751(2) 0.0375(18) Uani 1 1 d . . . . .
H5Q H 0.6117 0.0053 0.2492 0.045 Uiso 1 1 calc R U . . .
C6Q C 0.6225(6) 0.0555(4) 0.29596(19) 0.0302(15) Uani 1 1 d . . . . .
H6Q H 0.6627 0.0884 0.2845 0.036 Uiso 1 1 calc R U . . .
C1R C 0.5257(6) 0.2177(4) 0.33279(18) 0.0266(14) Uani 1 1 d . . . . .
C2R C 0.5556(6) 0.2823(4) 0.31852(17) 0.0274(14) Uani 1 1 d . . . . .
H2R H 0.6322 0.2831 0.3218 0.033 Uiso 1 1 calc R U . . .
C3R C 0.4751(6) 0.3454(4) 0.29966(19) 0.0334(16) Uani 1 1 d . . . . .
H3R H 0.4969 0.3891 0.2902 0.040 Uiso 1 1 calc R U . . .
C4R C 0.3646(7) 0.3457(5) 0.2944(2) 0.045(2) Uani 1 1 d . . . . .
H4R H 0.3097 0.3891 0.2813 0.054 Uiso 1 1 calc R U . . .
C5R C 0.3334(7) 0.2818(5) 0.3084(2) 0.049(2) Uani 1 1 d . . . . .
H5R H 0.2564 0.2818 0.3051 0.058 Uiso 1 1 calc R U . . .
C6R C 0.4126(6) 0.2188(4) 0.3268(2) 0.0399(18) Uani 1 1 d . . . . .
H6R H 0.3903 0.1750 0.3357 0.048 Uiso 1 1 calc R U . . .
P7 P 1.00269(14) 0.32231(10) 0.07902(5) 0.0243(4) Uani 1 1 d . . . . .
C1S C 0.9972(6) 0.4204(4) 0.08575(19) 0.0325(16) Uani 1 1 d . . . . .
C2S C 0.9916(7) 0.4419(5) 0.1216(2) 0.0411(18) Uani 1 1 d . . . . .
H2S H 0.9948 0.4049 0.1426 0.049 Uiso 1 1 calc R U . . .
C3S C 0.9814(8) 0.5168(5) 0.1272(2) 0.051(2) Uani 1 1 d . . . . .
H3S H 0.9769 0.5311 0.1519 0.061 Uiso 1 1 calc R U . . .
C4S C 0.9776(7) 0.5710(5) 0.0965(3) 0.048(2) Uani 1 1 d . . . . .
H4S H 0.9756 0.6216 0.1004 0.058 Uiso 1 1 calc R U . . .
C5S C 0.9769(6) 0.5516(4) 0.0603(2) 0.0386(18) Uani 1 1 d . . . . .
H5S H 0.9700 0.5892 0.0393 0.046 Uiso 1 1 calc R U . . .
C6S C 0.9865(6) 0.4762(4) 0.0553(2) 0.0347(16) Uani 1 1 d . . . . .
H6S H 0.9858 0.4626 0.0306 0.042 Uiso 1 1 calc R U . . .
C1T C 1.0916(6) 0.3031(4) 0.03750(17) 0.0269(14) Uani 1 1 d . . . . .
C2T C 1.0762(6) 0.2525(4) 0.01383(19) 0.0331(16) Uani 1 1 d . . . . .
H2T H 1.0156 0.2307 0.0182 0.040 Uiso 1 1 calc R U . . .
C3T C 1.1481(6) 0.2334(4) -0.0162(2) 0.0345(16) Uani 1 1 d . . . . .
H3T H 1.1375 0.1982 -0.0320 0.041 Uiso 1 1 calc R U . . .
C4T C 1.2343(7) 0.2655(5) -0.0229(2) 0.0413(19) Uani 1 1 d . . . . .
H4T H 1.2833 0.2526 -0.0436 0.050 Uiso 1 1 calc R U . . .
C5T C 1.2514(6) 0.3172(4) 0.0005(2) 0.0378(17) Uani 1 1 d . . . . .
H5T H 1.3108 0.3399 -0.0044 0.045 Uiso 1 1 calc R U . . .
C6T C 1.1809(6) 0.3343(4) 0.03041(19) 0.0310(15) Uani 1 1 d . . . . .
H6T H 1.1932 0.3682 0.0467 0.037 Uiso 1 1 calc R U . . .
C1U C 1.1099(6) 0.2635(4) 0.11455(19) 0.0321(16) Uani 1 1 d . . . . .
C2U C 1.1980(7) 0.2887(5) 0.1269(2) 0.046(2) Uani 1 1 d . . . . .
H2U H 1.1976 0.3397 0.1190 0.055 Uiso 1 1 calc R U . . .
C3U C 1.2854(6) 0.2409(5) 0.1502(2) 0.049(2) Uani 1 1 d . . . . .
H3U H 1.3428 0.2599 0.1591 0.059 Uiso 1 1 calc R U . . .
C4U C 1.2901(7) 0.1654(6) 0.1607(2) 0.052(2) Uani 1 1 d . . . . .
H4U H 1.3523 0.1318 0.1760 0.063 Uiso 1 1 calc R U . . .
C5U C 1.2026(8) 0.1389(5) 0.1487(3) 0.055(2) Uani 1 1 d . . . . .
H5U H 1.2051 0.0871 0.1557 0.066 Uiso 1 1 calc R U . . .
C6U C 1.1121(8) 0.1888(4) 0.1266(2) 0.0442(19) Uani 1 1 d . . . . .
H6U H 1.0506 0.1715 0.1197 0.053 Uiso 1 1 calc R U . . .
P8 P 0.62484(15) 0.29149(10) 0.08789(5) 0.0271(4) Uani 1 1 d . . . . .
C1V C 0.5938(6) 0.2699(4) 0.13739(19) 0.0312(16) Uani 1 1 d . . . . .
C2V C 0.6012(6) 0.1955(4) 0.15322(19) 0.0342(16) Uani 1 1 d . . . . .
H2V H 0.6181 0.1550 0.1378 0.041 Uiso 1 1 calc R U . . .
C3V C 0.5842(6) 0.1805(4) 0.1906(2) 0.0379(17) Uani 1 1 d . . . . .
H3V H 0.5910 0.1295 0.2009 0.046 Uiso 1 1 calc R U . . .
C4V C 0.5572(7) 0.2385(5) 0.2139(2) 0.047(2) Uani 1 1 d . . . . .
H4V H 0.5415 0.2280 0.2396 0.057 Uiso 1 1 calc R U . . .
C5V C 0.5535(7) 0.3118(5) 0.1990(2) 0.044(2) Uani 1 1 d . . . . .
H5V H 0.5377 0.3518 0.2147 0.053 Uiso 1 1 calc R U . . .
C6V C 0.5727(7) 0.3270(5) 0.1614(2) 0.0416(19) Uani 1 1 d . . . . .
H6V H 0.5715 0.3774 0.1516 0.050 Uiso 1 1 calc R U . . .
C1W C 0.4982(6) 0.3736(4) 0.0719(2) 0.0361(17) Uani 1 1 d . . . . .
C2W C 0.4016(7) 0.4036(5) 0.0935(2) 0.0440(19) Uani 1 1 d . . . . .
H2W H 0.4014 0.3844 0.1192 0.053 Uiso 1 1 calc R U . . .
C3W C 0.3062(7) 0.4612(5) 0.0776(3) 0.052(2) Uani 1 1 d . . . . .
H3W H 0.2416 0.4821 0.0925 0.062 Uiso 1 1 calc R U . . .
C4W C 0.3055(6) 0.4879(4) 0.0402(3) 0.049(2) Uani 1 1 d . . . . .
H4W H 0.2391 0.5262 0.0293 0.059 Uiso 1 1 calc R U . . .
C5W C 0.3996(7) 0.4600(5) 0.0184(3) 0.048(2) Uani 1 1 d . . . . .
H5W H 0.3980 0.4788 -0.0075 0.057 Uiso 1 1 calc R U . . .
C6W C 0.4961(7) 0.4048(4) 0.0343(2) 0.0371(17) Uani 1 1 d . . . . .
H6W H 0.5624 0.3875 0.0195 0.045 Uiso 1 1 calc R U . . .
C1Z C 0.5889(6) 0.2174(4) 0.06439(19) 0.0293(15) Uani 1 1 d . . . . .
C2Z C 0.4846(7) 0.2058(5) 0.0718(2) 0.045(2) Uani 1 1 d . . . . .
H2Z H 0.4348 0.2344 0.0892 0.054 Uiso 1 1 calc R U . . .
C3Z C 0.4516(8) 0.1534(5) 0.0544(3) 0.058(2) Uani 1 1 d . . . . .
H3Z H 0.3800 0.1450 0.0600 0.069 Uiso 1 1 calc R U . . .
C4Z C 0.5232(8) 0.1130(5) 0.0288(3) 0.051(2) Uani 1 1 d . . . . .
H4Z H 0.5010 0.0764 0.0167 0.061 Uiso 1 1 calc R U . . .
C5Z C 0.6259(8) 0.1253(5) 0.0208(2) 0.047(2) Uani 1 1 d . . . . .
H5Z H 0.6748 0.0974 0.0029 0.057 Uiso 1 1 calc R U . . .
C6Z C 0.6591(7) 0.1778(4) 0.0383(2) 0.0383(18) Uani 1 1 d . . . . .
H6Z H 0.7302 0.1866 0.0324 0.046 Uiso 1 1 calc R U . . .
C21 C 1.0987(17) 0.2847(11) 0.2231(5) 0.157(7) Uiso 1 1 d . . . . .
H21A H 1.1772 0.2643 0.2337 0.236 Uiso 1 1 calc R U . . .
H21B H 1.1008 0.2822 0.1960 0.236 Uiso 1 1 calc R U . . .
H21C H 1.0519 0.2540 0.2347 0.236 Uiso 1 1 calc R U . . .
N11 N 1.021(2) 0.4246(17) 0.2374(7) 0.282(13) Uiso 1 1 d . . . . .
C11 C 1.052(2) 0.3592(17) 0.2300(7) 0.185(9) Uiso 1 1 d . . . . .
N12 N 0.732(3) 0.4006(17) 0.2562(8) 0.149(11) Uiso 0.5 1 d D . P A 1
C12 C 0.737(3) 0.4470(19) 0.2744(10) 0.137(12) Uiso 0.5 1 d D . P A 1
C22 C 0.670(4) 0.513(2) 0.2957(11) 0.165(16) Uiso 0.5 1 d D . P A 1
H22A H 0.6314 0.4980 0.3181 0.248 Uiso 0.5 1 d R U P A 1
H22B H 0.6114 0.5464 0.2775 0.248 Uiso 0.5 1 d R U P A 1
H22C H 0.7206 0.5416 0.3027 0.248 Uiso 0.5 1 d R U P A 1
N13 N 0.739(2) 0.5253(15) 0.3058(7) 0.110(8) Uiso 0.5 1 d D . P B 2
C13 C 0.755(5) 0.563(3) 0.2793(12) 0.24(2) Uiso 0.5 1 d D . P B 2
C23 C 0.747(4) 0.592(3) 0.2382(11) 0.23(2) Uiso 0.5 1 d D . P B 2
H23A H 0.8087 0.6160 0.2341 0.345 Uiso 0.5 1 d R U P B 2
H23B H 0.6725 0.6317 0.2327 0.345 Uiso 0.5 1 d R U P B 2
H23C H 0.7577 0.5523 0.2216 0.345 Uiso 0.5 1 d R U P B 2
O1W O 0.710(3) 0.493(2) 0.1877(10) 0.227(15) Uiso 0.5 1 d . . P . .
O2W O 0.422(5) 0.519(3) 0.1856(15) 0.18(2) Uiso 0.25 1 d . . P . .
O3W O 0.726(6) 0.554(4) 0.1861(19) 0.21(3) Uiso 0.25 1 d . . P . .

loop_
_atom_site_aniso_label
_atom_site_aniso_U_11
_atom_site_aniso_U_22
_atom_site_aniso_U_33
_atom_site_aniso_U_23
_atom_site_aniso_U_13
_atom_site_aniso_U_12
Re1 0.02319(13) 0.02614(14) 0.02161(13) -0.00361(10) -0.00103(10) -0.01203(11)
C1 0.036(4) 0.035(4) 0.023(4) -0.004(3) -0.007(3) -0.016(3)
O1 0.039(3) 0.047(3) 0.027(3) 0.001(2) -0.007(2) -0.017(3)
C2 0.030(4) 0.032(4) 0.043(4) -0.008(3) 0.001(3) -0.006(3)
O2 0.044(3) 0.034(3) 0.079(4) -0.014(3) 0.002(3) -0.008(3)
Re2 0.01862(12) 0.01801(13) 0.02012(12) -0.00149(9) 0.00108(9) -0.00589(10)
C3 0.025(3) 0.023(3) 0.033(4) -0.001(3) 0.006(3) -0.007(3)
O3 0.038(3) 0.052(3) 0.024(3) 0.010(2) -0.001(2) 0.000(3)
C4 0.021(3) 0.023(3) 0.024(3) 0.000(3) -0.001(2) -0.009(3)
O4 0.034(3) 0.018(2) 0.040(3) -0.001(2) 0.000(2) -0.009(2)
Re3 0.01892(12) 0.01944(13) 0.02303(13) -0.00424(10) -0.00027(9) -0.00641(10)
C5 0.031(4) 0.025(3) 0.024(4) -0.002(3) -0.003(3) -0.011(3)
O5 0.047(3) 0.042(3) 0.026(3) -0.001(2) -0.006(2) -0.014(3)
C6 0.018(3) 0.023(4) 0.036(4) -0.004(3) -0.002(3) -0.002(3)
O6 0.032(3) 0.021(3) 0.060(3) -0.017(2) 0.002(2) -0.008(2)
Re4 0.02531(13) 0.02454(14) 0.02449(13) -0.00281(10) -0.00103(10) -0.00971(11)
C7 0.035(4) 0.025(4) 0.039(4) -0.003(3) 0.001(3) -0.011(3)
O7 0.047(3) 0.043(3) 0.028(3) -0.005(2) -0.008(2) -0.005(3)
C8 0.032(4) 0.033(4) 0.024(3) 0.001(3) 0.003(3) -0.012(3)
O8 0.047(3) 0.021(3) 0.054(3) -0.001(2) 0.002(3) -0.012(2)
Ag1 0.0368(3) 0.0581(4) 0.0217(3) -0.0012(2) 0.0013(2) -0.0187(3)
N1 0.031(3) 0.066(5) 0.024(3) -0.001(3) -0.003(3) -0.021(3)
C10 0.031(4) 0.031(4) 0.024(4) -0.006(3) 0.003(3) -0.014(3)
N2 0.027(3) 0.063(4) 0.028(3) -0.003(3) 0.003(3) -0.019(3)
C20 0.024(3) 0.035(4) 0.020(3) -0.004(3) 0.003(3) -0.013(3)
Ag2 0.0363(3) 0.0268(3) 0.0607(4) -0.0186(3) 0.0030(3) -0.0071(2)
N3 0.027(3) 0.023(3) 0.043(3) -0.011(3) -0.004(3) -0.004(2)
C30 0.014(3) 0.023(3) 0.027(3) -0.005(3) 0.000(2) -0.006(3)
N4 0.041(4) 0.022(3) 0.080(5) -0.019(3) 0.006(3) -0.010(3)
C40 0.024(3) 0.025(4) 0.044(4) -0.016(3) 0.008(3) -0.010(3)
Ag3 0.0609(4) 0.0767(5) 0.0282(3) 0.0101(3) -0.0043(3) -0.0345(4)
N5 0.046(4) 0.072(5) 0.030(4) -0.001(3) 0.004(3) -0.026(4)
C50 0.040(4) 0.039(4) 0.030(4) -0.003(3) 0.006(3) -0.019(4)
N6 0.034(3) 0.040(4) 0.024(3) -0.002(3) 0.004(2) -0.014(3)
C60 0.025(3) 0.028(4) 0.025(3) -0.003(3) -0.004(3) -0.011(3)
Ag4 0.0432(3) 0.0334(3) 0.0598(4) -0.0208(3) -0.0019(3) -0.0112(3)
N7 0.036(4) 0.043(4) 0.050(4) -0.018(3) 0.001(3) -0.013(3)
C70 0.026(3) 0.031(4) 0.030(4) -0.007(3) 0.005(3) -0.007(3)
N8 0.039(4) 0.033(4) 0.061(4) -0.025(3) -0.005(3) -0.009(3)
C80 0.026(3) 0.033(4) 0.032(4) -0.008(3) -0.002(3) -0.012(3)
P1 0.0232(8) 0.0264(9) 0.0220(8) -0.0052(7) 0.0003(6) -0.0129(7)
C1A 0.022(3) 0.033(4) 0.025(3) -0.006(3) -0.002(3) -0.015(3)
C2A 0.030(4) 0.036(4) 0.028(4) -0.006(3) 0.000(3) -0.016(3)
C3A 0.041(4) 0.037(4) 0.029(4) -0.007(3) -0.001(3) -0.017(3)
C4A 0.047(5) 0.044(5) 0.029(4) -0.011(3) 0.009(3) -0.025(4)
C5A 0.048(5) 0.038(4) 0.038(4) -0.018(4) 0.010(4) -0.017(4)
C6A 0.034(4) 0.033(4) 0.029(4) -0.009(3) 0.001(3) -0.012(3)
C1B 0.022(3) 0.033(4) 0.027(3) -0.008(3) 0.001(3) -0.011(3)
C2B 0.037(4) 0.042(4) 0.026(4) -0.005(3) 0.002(3) -0.021(3)
C3B 0.039(4) 0.050(5) 0.033(4) -0.016(4) 0.003(3) -0.016(4)
C4B 0.037(4) 0.040(4) 0.040(4) -0.016(3) -0.004(3) -0.019(4)
C5B 0.053(5) 0.039(4) 0.040(4) -0.007(3) 0.000(4) -0.026(4)
C6B 0.034(4) 0.031(4) 0.034(4) -0.006(3) 0.000(3) -0.008(3)
C1C 0.036(4) 0.030(4) 0.022(3) -0.005(3) -0.001(3) -0.009(3)
C2C 0.042(4) 0.033(4) 0.033(4) -0.007(3) -0.008(3) -0.011(3)
C3C 0.060(5) 0.031(4) 0.039(4) -0.004(3) -0.012(4) -0.005(4)
C4C 0.044(5) 0.056(6) 0.040(5) -0.009(4) -0.012(4) 0.003(4)
C5C 0.028(4) 0.055(5) 0.041(4) -0.001(4) -0.011(3) -0.003(4)
C6C 0.028(4) 0.045(5) 0.035(4) 0.001(3) -0.002(3) -0.014(3)
P2 0.0204(8) 0.0281(9) 0.0275(9) -0.0034(7) -0.0013(7) -0.0110(7)
C1D 0.035(4) 0.033(4) 0.035(4) 0.001(3) -0.002(3) -0.015(3)
C2D 0.030(4) 0.042(4) 0.039(4) 0.001(3) -0.005(3) -0.009(3)
C3D 0.046(5) 0.041(5) 0.045(5) 0.002(4) -0.001(4) -0.019(4)
C4D 0.030(4) 0.037(4) 0.046(5) -0.007(4) -0.007(3) -0.004(3)
C5D 0.034(4) 0.042(5) 0.053(5) -0.011(4) -0.004(4) -0.013(4)
C6D 0.036(4) 0.051(5) 0.047(5) -0.002(4) -0.002(4) -0.025(4)
C1E 0.023(3) 0.034(4) 0.037(4) -0.005(3) -0.004(3) -0.013(3)
C2E 0.041(4) 0.049(5) 0.036(4) -0.013(4) 0.000(3) -0.021(4)
C3E 0.032(4) 0.059(5) 0.036(4) -0.020(4) 0.002(3) -0.014(4)
C4E 0.053(5) 0.035(4) 0.049(5) -0.018(4) -0.005(4) -0.015(4)
C5E 0.070(6) 0.049(5) 0.056(5) -0.008(4) 0.003(5) -0.043(5)
C6E 0.060(5) 0.044(5) 0.041(4) -0.015(4) 0.015(4) -0.028(4)
C1F 0.029(4) 0.038(4) 0.029(4) -0.009(3) 0.003(3) -0.019(3)
C2F 0.029(4) 0.034(4) 0.042(4) -0.007(3) 0.006(3) -0.009(3)
C3F 0.028(4) 0.044(4) 0.034(4) -0.001(3) 0.001(3) -0.010(3)
C4F 0.043(5) 0.057(5) 0.036(4) -0.011(4) 0.006(4) -0.022(4)
C5F 0.052(5) 0.049(5) 0.029(4) -0.011(4) 0.002(4) -0.004(4)
C6F 0.047(5) 0.030(4) 0.042(4) -0.008(3) 0.002(4) -0.006(4)
P3 0.0186(8) 0.0238(8) 0.0213(8) -0.0037(6) 0.0033(6) -0.0078(7)
C1G 0.025(3) 0.033(4) 0.024(3) -0.009(3) 0.008(3) -0.008(3)
C2G 0.029(4) 0.028(4) 0.036(4) -0.003(3) -0.004(3) -0.008(3)
C3G 0.032(4) 0.025(4) 0.044(4) 0.000(3) -0.003(3) 0.001(3)
C4G 0.020(3) 0.047(5) 0.031(4) -0.002(3) -0.001(3) 0.003(3)
C5G 0.025(4) 0.061(5) 0.035(4) 0.002(4) -0.005(3) -0.015(4)
C6G 0.028(4) 0.044(4) 0.029(4) 0.004(3) -0.001(3) -0.016(3)
C1H 0.020(3) 0.036(4) 0.020(3) -0.006(3) 0.001(2) -0.010(3)
C2H 0.020(3) 0.037(4) 0.029(4) -0.005(3) 0.002(3) -0.001(3)
C3H 0.037(4) 0.054(5) 0.027(4) -0.016(3) 0.005(3) -0.010(4)
C4H 0.033(4) 0.094(7) 0.026(4) -0.017(4) 0.008(3) -0.022(4)
C5H 0.029(4) 0.098(7) 0.050(5) -0.019(5) 0.016(4) -0.036(5)
C6H 0.030(4) 0.066(6) 0.035(4) -0.015(4) 0.007(3) -0.023(4)
C1I 0.025(3) 0.026(4) 0.043(4) -0.007(3) 0.001(3) -0.013(3)
C2I 0.043(5) 0.040(5) 0.055(5) -0.020(4) 0.006(4) -0.017(4)
C3I 0.042(5) 0.065(7) 0.134(10) -0.068(7) 0.016(6) -0.026(5)
C4I 0.041(6) 0.027(5) 0.200(15) -0.029(8) 0.022(7) -0.016(4)
C5I 0.038(5) 0.026(5) 0.148(11) 0.014(6) 0.027(6) -0.008(4)
C6I 0.029(4) 0.037(4) 0.073(6) 0.006(4) 0.012(4) -0.017(4)
P4 0.0168(8) 0.0214(8) 0.0276(8) -0.0018(7) 0.0001(6) -0.0066(7)
C1J 0.017(3) 0.029(4) 0.035(4) -0.008(3) -0.006(3) -0.006(3)
C2J 0.040(4) 0.036(4) 0.029(4) -0.006(3) -0.004(3) -0.009(3)
C3J 0.040(4) 0.033(4) 0.036(4) -0.004(3) -0.009(3) -0.007(3)
C4J 0.040(4) 0.041(5) 0.044(5) -0.014(4) -0.019(4) 0.007(4)
C5J 0.022(4) 0.040(5) 0.077(6) 0.001(4) -0.011(4) -0.004(3)
C6J 0.026(4) 0.048(5) 0.071(6) 0.006(4) -0.006(4) -0.019(4)
C1K 0.033(4) 0.022(3) 0.036(4) -0.004(3) -0.008(3) -0.010(3)
C2K 0.034(4) 0.072(6) 0.054(5) -0.033(5) 0.003(4) -0.024(4)
C3K 0.045(5) 0.076(7) 0.072(6) -0.047(6) 0.003(5) -0.019(5)
C4K 0.081(7) 0.046(5) 0.060(6) -0.020(5) -0.029(5) -0.011(5)
C5K 0.103(9) 0.057(6) 0.083(8) 0.023(6) -0.045(7) -0.061(6)
C6K 0.070(6) 0.054(5) 0.038(4) 0.008(4) -0.017(4) -0.035(5)
C1L 0.015(3) 0.037(4) 0.029(3) -0.006(3) 0.003(3) -0.009(3)
C2L 0.037(4) 0.033(4) 0.040(4) -0.007(3) 0.010(3) -0.017(3)
C3L 0.041(4) 0.033(4) 0.036(4) -0.005(3) 0.009(3) -0.004(3)
C4L 0.029(4) 0.053(5) 0.030(4) -0.004(3) 0.004(3) -0.013(4)
C5L 0.027(4) 0.033(4) 0.034(4) 0.001(3) -0.008(3) -0.013(3)
C6L 0.030(4) 0.032(4) 0.028(3) -0.003(3) -0.004(3) -0.009(3)
P5 0.0174(8) 0.0213(8) 0.0271(8) -0.0059(7) -0.0005(6) -0.0067(7)
C1M 0.024(3) 0.021(3) 0.032(4) -0.008(3) 0.003(3) -0.006(3)
C2M 0.024(3) 0.032(4) 0.039(4) -0.017(3) 0.003(3) -0.008(3)
C3M 0.042(4) 0.036(4) 0.037(4) -0.017(3) 0.004(3) -0.014(4)
C4M 0.037(4) 0.043(4) 0.031(4) -0.005(3) 0.009(3) -0.008(4)
C5M 0.037(4) 0.047(5) 0.036(4) -0.008(3) 0.010(3) -0.018(4)
C6M 0.034(4) 0.044(4) 0.033(4) -0.011(3) 0.011(3) -0.020(3)
C1N 0.022(3) 0.036(4) 0.023(3) -0.008(3) 0.002(3) -0.005(3)
C2N 0.027(4) 0.026(4) 0.048(4) -0.001(3) -0.005(3) -0.001(3)
C3N 0.034(4) 0.036(4) 0.053(5) 0.008(4) -0.003(4) -0.004(4)
C4N 0.029(4) 0.056(5) 0.035(4) -0.007(4) -0.008(3) 0.008(4)
C5N 0.030(4) 0.052(5) 0.034(4) -0.009(4) -0.009(3) -0.012(4)
C6N 0.031(4) 0.047(5) 0.034(4) -0.008(3) -0.004(3) -0.014(4)
C1O 0.017(3) 0.028(4) 0.043(4) -0.012(3) 0.006(3) -0.011(3)
C2O 0.039(4) 0.031(4) 0.044(4) -0.012(3) 0.005(3) -0.014(3)
C3O 0.044(5) 0.025(4) 0.064(5) -0.008(4) 0.005(4) -0.015(4)
C4O 0.058(6) 0.033(4) 0.076(6) -0.025(4) 0.015(5) -0.023(4)
C5O 0.051(5) 0.048(5) 0.055(5) -0.031(4) 0.010(4) -0.026(4)
C6O 0.034(4) 0.037(4) 0.037(4) -0.015(3) 0.003(3) -0.014(3)
P6 0.0184(8) 0.0231(8) 0.0237(8) -0.0058(7) 0.0020(6) -0.0078(7)
C1P 0.026(3) 0.044(4) 0.024(3) -0.011(3) 0.006(3) -0.019(3)
C2P 0.030(4) 0.052(5) 0.030(4) 0.002(3) -0.005(3) -0.020(4)
C3P 0.053(5) 0.073(6) 0.025(4) -0.002(4) 0.000(3) -0.041(5)
C4P 0.046(5) 0.102(8) 0.038(5) -0.033(5) 0.017(4) -0.045(5)
C5P 0.045(5) 0.067(6) 0.043(5) -0.030(5) 0.016(4) -0.023(5)
C6P 0.037(4) 0.040(4) 0.033(4) -0.010(3) 0.003(3) -0.020(3)
C1Q 0.019(3) 0.019(3) 0.032(3) -0.005(3) -0.004(3) -0.005(3)
C2Q 0.036(4) 0.032(4) 0.036(4) 0.000(3) 0.001(3) -0.019(3)
C3Q 0.050(5) 0.040(4) 0.041(4) 0.000(3) -0.004(4) -0.030(4)
C4Q 0.043(4) 0.025(4) 0.052(5) -0.014(3) -0.002(4) -0.009(3)
C5Q 0.038(4) 0.050(5) 0.030(4) -0.017(3) 0.005(3) -0.018(4)
C6Q 0.030(4) 0.033(4) 0.037(4) -0.011(3) 0.005(3) -0.021(3)
C1R 0.024(3) 0.025(3) 0.031(4) -0.007(3) 0.001(3) -0.008(3)
C2R 0.028(3) 0.031(4) 0.023(3) -0.007(3) 0.001(3) -0.007(3)
C3R 0.039(4) 0.026(4) 0.035(4) -0.005(3) -0.003(3) -0.010(3)
C4R 0.033(4) 0.034(4) 0.060(5) -0.003(4) -0.016(4) 0.000(4)
C5R 0.035(4) 0.036(5) 0.075(6) 0.002(4) -0.017(4) -0.012(4)
C6R 0.024(4) 0.029(4) 0.066(5) -0.003(4) -0.006(3) -0.008(3)
P7 0.0248(8) 0.0260(9) 0.0231(8) -0.0029(7) -0.0016(7) -0.0091(7)
C1S 0.030(4) 0.038(4) 0.033(4) -0.010(3) 0.005(3) -0.015(3)
C2S 0.048(5) 0.046(5) 0.035(4) -0.010(3) 0.004(3) -0.021(4)
C3S 0.057(5) 0.052(5) 0.050(5) -0.023(4) -0.005(4) -0.021(4)
C4S 0.040(5) 0.038(5) 0.069(6) -0.016(4) 0.001(4) -0.012(4)
C5S 0.028(4) 0.032(4) 0.054(5) -0.004(3) 0.005(3) -0.007(3)
C6S 0.036(4) 0.027(4) 0.040(4) -0.003(3) 0.002(3) -0.008(3)
C1T 0.031(4) 0.022(3) 0.024(3) 0.001(3) -0.004(3) -0.005(3)
C2T 0.034(4) 0.034(4) 0.036(4) -0.005(3) 0.003(3) -0.016(3)
C3T 0.037(4) 0.034(4) 0.037(4) -0.015(3) 0.006(3) -0.014(3)
C4T 0.040(4) 0.047(5) 0.041(4) -0.017(4) 0.010(3) -0.017(4)
C5T 0.037(4) 0.043(4) 0.039(4) -0.008(3) 0.007(3) -0.019(4)
C6T 0.034(4) 0.034(4) 0.032(4) -0.008(3) 0.002(3) -0.018(3)
C1U 0.032(4) 0.039(4) 0.028(4) -0.003(3) 0.000(3) -0.015(3)
C2U 0.038(4) 0.053(5) 0.046(5) 0.011(4) -0.007(4) -0.019(4)
C3U 0.026(4) 0.073(6) 0.051(5) 0.011(4) -0.010(3) -0.024(4)
C4U 0.033(4) 0.065(6) 0.049(5) 0.006(4) -0.007(4) -0.005(4)
C5U 0.062(6) 0.030(4) 0.067(6) 0.007(4) -0.031(5) -0.007(4)
C6U 0.057(5) 0.037(4) 0.039(4) 0.006(3) -0.011(4) -0.018(4)
P8 0.0245(9) 0.0264(9) 0.0322(9) -0.0060(7) -0.0002(7) -0.0094(7)
C1V 0.026(3) 0.041(4) 0.031(4) -0.009(3) 0.002(3) -0.015(3)
C2V 0.032(4) 0.035(4) 0.033(4) -0.005(3) -0.009(3) -0.006(3)
C3V 0.035(4) 0.035(4) 0.037(4) 0.004(3) -0.013(3) -0.004(3)
C4V 0.031(4) 0.072(6) 0.038(4) -0.014(4) 0.002(3) -0.013(4)
C5V 0.044(5) 0.052(5) 0.043(5) -0.021(4) 0.010(4) -0.018(4)
C6V 0.041(4) 0.046(5) 0.046(5) -0.017(4) 0.009(4) -0.021(4)
C1W 0.034(4) 0.028(4) 0.052(5) -0.006(3) -0.006(3) -0.017(3)
C2W 0.037(4) 0.042(5) 0.057(5) -0.007(4) 0.006(4) -0.017(4)
C3W 0.034(4) 0.030(4) 0.090(7) -0.002(4) 0.001(4) -0.011(4)
C4W 0.024(4) 0.030(4) 0.094(7) 0.005(4) -0.007(4) -0.012(3)
C5W 0.035(4) 0.037(5) 0.068(6) 0.013(4) -0.018(4) -0.013(4)
C6W 0.038(4) 0.037(4) 0.039(4) -0.003(3) -0.009(3) -0.014(4)
C1Z 0.032(4) 0.028(4) 0.031(4) -0.006(3) -0.009(3) -0.012(3)
C2Z 0.053(5) 0.048(5) 0.048(5) -0.010(4) -0.002(4) -0.032(4)
C3Z 0.054(6) 0.059(6) 0.072(6) -0.018(5) -0.006(5) -0.032(5)
C4Z 0.058(6) 0.037(5) 0.064(6) 0.001(4) -0.028(5) -0.024(4)
C5Z 0.055(5) 0.035(4) 0.050(5) -0.013(4) -0.010(4) -0.008(4)
C6Z 0.038(4) 0.025(4) 0.051(5) -0.009(3) -0.011(3) -0.007(3)

loop_
_atom_type_symbol
_atom_type_description
_atom_type_scat_dispersion_real
_atom_type_scat_dispersion_imag
_atom_type_scat_source
C C 0.0033 0.0016 'International Tables Vol C Tables 4.2.6.8 and 6.1.1.4'
H H 0.0000 0.0000 'International Tables Vol C Tables 4.2.6.8 and 6.1.1.4'
N N 0.0061 0.0033 'International Tables Vol C Tables 4.2.6.8 and 6.1.1.4'
O O 0.0106 0.0060 'International Tables Vol C Tables 4.2.6.8 and 6.1.1.4'
P P 0.1023 0.0942 'International Tables Vol C Tables 4.2.6.8 and 6.1.1.4'
Ag Ag -0.8971 1.1015 'International Tables Vol C Tables 4.2.6.8 and 6.1.1.4'
Re Re -1.0185 7.2310 'International Tables Vol C Tables 4.2.6.8 and 6.1.1.4'

loop_
_geom_angle_atom_site_label_1
_geom_angle_atom_site_label_2
_geom_angle_atom_site_label_3
_geom_angle
C1 Re1 C2 91.6(3)
C1 Re1 C70 90.7(3)
C2 Re1 C70 175.0(3)
C1 Re1 C10 178.0(3)
C2 Re1 C10 89.7(3)
C70 Re1 C10 88.1(3)
C1 Re1 P2 93.4(2)
C2 Re1 P2 92.1(2)
C70 Re1 P2 83.35(19)
C10 Re1 P2 87.98(19)
C1 Re1 P1 93.9(2)
C2 Re1 P1 91.0(2)
C70 Re1 P1 93.3(2)
C10 Re1 P1 84.65(19)
P2 Re1 P1 172.00(6)
O1 C1 Re1 178.3(7)
O2 C2 Re1 177.3(7)
C3 Re2 C4 92.9(3)
C3 Re2 C40 91.5(3)
C4 Re2 C40 174.5(2)
C3 Re2 C20 175.3(3)
C4 Re2 C20 91.6(3)
C40 Re2 C20 84.0(3)
C3 Re2 P4 92.6(2)
C4 Re2 P4 88.41(18)
C40 Re2 P4 88.23(18)
C20 Re2 P4 88.62(18)
C3 Re2 P3 91.9(2)
C4 Re2 P3 94.94(19)
C40 Re2 P3 88.06(19)
C20 Re2 P3 86.63(18)
P4 Re2 P3 174.25(5)
O3 C3 Re2 179.4(7)
O4 C4 Re2 177.2(5)
C5 Re3 C6 92.3(3)
C5 Re3 C60 172.7(3)
C6 Re3 C60 94.3(3)
C5 Re3 C30 86.9(3)
C6 Re3 C30 177.5(2)
C60 Re3 C30 86.6(2)
C5 Re3 P5 91.2(2)
C6 Re3 P5 93.83(19)
C60 Re3 P5 85.43(18)
C30 Re3 P5 88.55(16)
C5 Re3 P6 94.2(2)
C6 Re3 P6 90.18(19)
C60 Re3 P6 88.75(18)
C30 Re3 P6 87.52(17)
P5 Re3 P6 173.16(6)
O5 C5 Re3 176.5(6)
O6 C6 Re3 178.7(6)
C7 Re4 C8 90.8(3)
C7 Re4 C80 89.9(3)
C8 Re4 C80 177.1(3)
C7 Re4 C50 174.7(3)
C8 Re4 C50 93.3(3)
C80 Re4 C50 86.1(3)
C7 Re4 P8 94.3(2)
C8 Re4 P8 89.6(2)
C80 Re4 P8 87.53(19)
C50 Re4 P8 89.1(2)
C7 Re4 P7 92.9(2)
C8 Re4 P7 93.7(2)
C80 Re4 P7 89.05(19)
C50 Re4 P7 83.5(2)
P8 Re4 P7 172.06(6)
O7 C7 Re4 179.4(6)
O8 C8 Re4 176.1(7)
N1 Ag1 N2 175.5(3)
C10 N1 Ag1 161.5(6)
N1 C10 Re1 178.2(6)
C20 N2 Ag1 155.9(6)
N2 C20 Re2 177.8(6)
N3 Ag2 N4 176.3(3)
C30 N3 Ag2 168.4(6)
N3 C30 Re3 179.5(6)
C40 N4 Ag2 166.8(6)
N4 C40 Re2 179.4(7)
N5 Ag3 N6 165.0(3)
C50 N5 Ag3 154.4(6)
N5 C50 Re4 179.5(7)
C60 N6 Ag3 175.0(6)
N6 C60 Re3 175.8(6)
N7 Ag4 N8 173.5(3)
C70 N7 Ag4 161.5(6)
N7 C70 Re1 172.5(6)
C80 N8 Ag4 152.4(6)
N8 C80 Re4 178.1(7)
C1C P1 C1A 102.5(3)
C1C P1 C1B 98.2(3)
C1A P1 C1B 105.0(3)
C1C P1 Re1 119.7(2)
C1A P1 Re1 115.4(2)
C1B P1 Re1 113.8(2)
C6A C1A C2A 118.6(6)
C6A C1A P1 122.4(5)
C2A C1A P1 118.8(5)
C3A C2A C1A 119.7(7)
C3A C2A H2A 120.1
C1A C2A H2A 120.1
C2A C3A C4A 120.8(7)
C2A C3A H3A 119.6
C4A C3A H3A 119.6
C5A C4A C3A 119.8(7)
C5A C4A H4A 120.1
C3A C4A H4A 120.1
C4A C5A C6A 120.3(7)
C4A C5A H5A 119.9
C6A C5A H5A 119.9
C5A C6A C1A 120.8(7)
C5A C6A H6A 119.6
C1A C6A H6A 119.6
C6B C1B C2B 117.4(6)
C6B C1B P1 123.8(5)
C2B C1B P1 118.7(5)
C3B C2B C1B 121.5(7)
C3B C2B H2B 119.3
C1B C2B H2B 119.3
C2B C3B C4B 120.8(7)
C2B C3B H3B 119.6
C4B C3B H3B 119.6
C5B C4B C3B 117.8(7)
C5B C4B H4B 121.1
C3B C4B H4B 121.1
C4B C5B C6B 122.0(7)
C4B C5B H5B 119.0
C6B C5B H5B 119.0
C5B C6B C1B 120.4(7)
C5B C6B H6B 119.8
C1B C6B H6B 119.8
C2C C1C C6C 118.3(7)
C2C C1C P1 122.2(6)
C6C C1C P1 119.5(5)
C3C C2C C1C 119.7(7)
C3C C2C H2C 120.1
C1C C2C H2C 120.1
C4C C3C C2C 121.1(8)
C4C C3C H3C 119.4
C2C C3C H3C 119.4
C3C C4C C5C 119.4(8)
C3C C4C H4C 120.3
C5C C4C H4C 120.3
C6C C5C C4C 120.1(8)
C6C C5C H5C 119.9
C4C C5C H5C 119.9
C5C C6C C1C 121.3(7)
C5C C6C H6C 119.4
C1C C6C H6C 119.4
C1D P2 C1F 107.4(3)
C1D P2 C1E 97.0(3)
C1F P2 C1E 102.5(3)
C1D P2 Re1 118.6(2)
C1F P2 Re1 111.8(2)
C1E P2 Re1 117.5(2)
C6D C1D C2D 118.6(7)
C6D C1D P2 120.5(6)
C2D C1D P2 119.8(5)
C1D C2D C3D 120.5(7)
C1D C2D H2D 119.8
C3D C2D H2D 119.8
C4D C3D C2D 119.3(7)
C4D C3D H3D 120.4
C2D C3D H3D 120.4
C5D C4D C3D 120.7(8)
C5D C4D H4D 119.7
C3D C4D H4D 119.7
C4D C5D C6D 120.2(7)
C4D C5D H5D 119.9
C6D C5D H5D 119.9
C1D C6D C5D 120.7(7)
C1D C6D H6D 119.6
C5D C6D H6D 119.6
C2E C1E C6E 117.7(7)
C2E C1E P2 117.9(5)
C6E C1E P2 124.4(5)
C1E C2E C3E 120.1(7)
C1E C2E H2E 120.0
C3E C2E H2E 120.0
C4E C3E C2E 120.9(7)
C4E C3E H3E 119.6
C2E C3E H3E 119.6
C3E C4E C5E 119.4(7)
C3E C4E H4E 120.3
C5E C4E H4E 120.3
C4E C5E C6E 120.6(8)
C4E C5E H5E 119.7
C6E C5E H5E 119.7
C5E C6E C1E 121.1(7)
C5E C6E H6E 119.4
C1E C6E H6E 119.4
C6F C1F C2F 118.8(6)
C6F C1F P2 122.8(6)
C2F C1F P2 117.8(5)
C3F C2F C1F 121.0(6)
C3F C2F H2F 119.5
C1F C2F H2F 119.5
C4F C3F C2F 119.0(7)
C4F C3F H3F 120.5
C2F C3F H3F 120.5
C3F C4F C5F 119.6(7)
C3F C4F H4F 120.2
C5F C4F H4F 120.2
C6F C5F C4F 121.4(7)
C6F C5F H5F 119.3
C4F C5F H5F 119.3
C1F C6F C5F 120.0(7)
C1F C6F H6F 120.0
C5F C6F H6F 120.0
C1I P3 C1H 103.6(3)
C1I P3 C1G 104.2(3)
C1H P3 C1G 99.8(3)
C1I P3 Re2 110.6(2)
C1H P3 Re2 118.1(2)
C1G P3 Re2 118.6(2)
C6G C1G C2G 117.4(7)
C6G C1G P3 122.9(5)
C2G C1G P3 119.6(5)
C3G C2G C1G 121.3(7)
C3G C2G H2G 119.3
C1G C2G H2G 119.3
C2G C3G C4G 119.9(7)
C2G C3G H3G 120.1
C4G C3G H3G 120.1
C5G C4G C3G 120.0(7)
C5G C4G H4G 120.0
C3G C4G H4G 120.0
C6G C5G C4G 119.8(7)
C6G C5G H5G 120.1
C4G C5G H5G 120.1
C5G C6G C1G 121.5(7)
C5G C6G H6G 119.2
C1G C6G H6G 119.2
C2H C1H C6H 118.6(6)
C2H C1H P3 120.7(5)
C6H C1H P3 120.5(5)
C1H C2H C3H 119.6(6)
C1H C2H H2H 120.2
C3H C2H H2H 120.2
C4H C3H C2H 120.8(7)
C4H C3H H3H 119.6
C2H C3H H3H 119.6
C3H C4H C5H 119.7(7)
C3H C4H H4H 120.1
C5H C4H H4H 120.1
C4H C5H C6H 120.2(7)
C4H C5H H5H 119.9
C6H C5H H5H 119.9
C5H C6H C1H 121.0(7)
C5H C6H H6H 119.5
C1H C6H H6H 119.5
C2I C1I C6I 118.2(7)
C2I C1I P3 121.7(6)
C6I C1I P3 119.1(6)
C3I C2I C1I 121.9(9)
C3I C2I H2I 119.0
C1I C2I H2I 119.0
C2I C3I C4I 119.8(10)
C2I C3I H3I 120.1
C4I C3I H3I 120.1
C3I C4I C5I 119.9(9)
C3I C4I H4I 120.1
C5I C4I H4I 120.1
C6I C5I C4I 119.9(10)
C6I C5I H5I 120.0
C4I C5I H5I 120.0
C5I C6I C1I 120.2(9)
C5I C6I H6I 119.9
C1I C6I H6I 119.9
C1L P4 C1K 105.1(3)
C1L P4 C1J 102.0(3)
C1K P4 C1J 101.9(3)
C1L P4 Re2 112.0(2)
C1K P4 Re2 115.5(2)
C1J P4 Re2 118.6(2)
C2J C1J C6J 118.5(7)
C2J C1J P4 122.0(5)
C6J C1J P4 119.5(6)
C1J C2J C3J 119.2(7)
C1J C2J H2J 120.4
C3J C2J H2J 120.4
C4J C3J C2J 122.0(8)
C4J C3J H3J 119.0
C2J C3J H3J 119.0
C5J C4J C3J 119.3(7)
C5J C4J H4J 120.3
C3J C4J H4J 120.3
C4J C5J C6J 119.8(7)
C4J C5J H5J 120.1
C6J C5J H5J 120.1
C5J C6J C1J 121.1(8)
C5J C6J H6J 119.4
C1J C6J H6J 119.4
C6K C1K C2K 117.5(7)
C6K C1K P4 125.0(6)
C2K C1K P4 117.5(6)
C3K C2K C1K 120.4(8)
C3K C2K H2K 119.8
C1K C2K H2K 119.8
C4K C3K C2K 121.8(9)
C4K C3K H3K 119.1
C2K C3K H3K 119.1
C3K C4K C5K 119.0(9)
C3K C4K H4K 120.5
C5K C4K H4K 120.5
C4K C5K C6K 122.9(9)
C4K C5K H5K 118.6
C6K C5K H5K 118.6
C1K C6K C5K 118.4(9)
C1K C6K H6K 120.8
C5K C6K H6K 120.8
C6L C1L C2L 118.1(6)
C6L C1L P4 121.7(5)
C2L C1L P4 119.9(5)
C3L C2L C1L 120.6(7)
C3L C2L H2L 119.7
C1L C2L H2L 119.7
C4L C3L C2L 120.9(7)
C4L C3L H3L 119.5
C2L C3L H3L 119.5
C3L C4L C5L 119.3(7)
C3L C4L H4L 120.3
C5L C4L H4L 120.3
C6L C5L C4L 120.5(7)
C6L C5L H5L 119.7
C4L C5L H5L 119.7
C5L C6L C1L 120.5(6)
C5L C6L H6L 119.8
C1L C6L H6L 119.8
C1O P5 C1N 103.4(3)
C1O P5 C1M 103.1(3)
C1N P5 C1M 100.5(3)
C1O P5 Re3 111.4(2)
C1N P5 Re3 118.2(2)
C1M P5 Re3 118.2(2)
C6M C1M C2M 117.6(6)
C6M C1M P5 120.8(5)
C2M C1M P5 121.5(5)
C1M C2M C3M 120.2(6)
C1M C2M H2M 119.9
C3M C2M H2M 119.9
C4M C3M C2M 121.1(7)
C4M C3M H3M 119.5
C2M C3M H3M 119.5
C3M C4M C5M 119.2(6)
C3M C4M H4M 120.4
C5M C4M H4M 120.4
C4M C5M C6M 119.9(7)
C4M C5M H5M 120.0
C6M C5M H5M 120.0
C5M C6M C1M 122.0(7)
C5M C6M H6M 119.0
C1M C6M H6M 119.0
C2N C1N C6N 118.5(7)
C2N C1N P5 118.7(5)
C6N C1N P5 122.7(6)
C1N C2N C3N 120.3(7)
C1N C2N H2N 119.8
C3N C2N H2N 119.8
C4N C3N C2N 120.7(8)
C4N C3N H3N 119.7
C2N C3N H3N 119.7
C3N C4N C5N 119.3(7)
C3N C4N H4N 120.4
C5N C4N H4N 120.4
C6N C5N C4N 120.6(7)
C6N C5N H5N 119.7
C4N C5N H5N 119.7
C5N C6N C1N 120.6(7)
C5N C6N H6N 119.7
C1N C6N H6N 119.7
C6O C1O C2O 118.5(6)
C6O C1O P5 121.3(5)
C2O C1O P5 119.8(5)
C3O C2O C1O 120.3(7)
C3O C2O H2O 119.9
C1O C2O H2O 119.9
C4O C3O C2O 119.7(8)
C4O C3O H3O 120.1
C2O C3O H3O 120.1
C3O C4O C5O 120.9(7)
C3O C4O H4O 119.5
C5O C4O H4O 119.5
C6O C5O C4O 120.1(7)
C6O C5O H5O 120.0
C4O C5O H5O 120.0
C5O C6O C1O 120.5(7)
C5O C6O H6O 119.8
C1O C6O H6O 119.8
C1P P6 C1R 102.8(3)
C1P P6 C1Q 105.2(3)
C1R P6 C1Q 98.8(3)
C1P P6 Re3 113.0(2)
C1R P6 Re3 119.7(2)
C1Q P6 Re3 115.3(2)
C6P C1P C2P 118.3(6)
C6P C1P P6 122.5(6)
C2P C1P P6 119.0(5)
C3P C2P C1P 122.1(8)
C3P C2P H2P 118.9
C1P C2P H2P 118.9
C2P C3P C4P 118.2(8)
C2P C3P H3P 120.9
C4P C3P H3P 120.9
C5P C4P C3P 121.3(7)
C5P C4P H4P 119.4
C3P C4P H4P 119.4
C4P C5P C6P 119.9(8)
C4P C5P H5P 120.1
C6P C5P H5P 120.1
C1P C6P C5P 120.3(8)
C1P C6P H6P 119.9
C5P C6P H6P 119.9
C6Q C1Q C2Q 118.5(6)
C6Q C1Q P6 117.3(5)
C2Q C1Q P6 124.1(5)
C3Q C2Q C1Q 120.3(7)
C3Q C2Q H2Q 119.8
C1Q C2Q H2Q 119.8
C4Q C3Q C2Q 120.3(7)
C4Q C3Q H3Q 119.8
C2Q C3Q H3Q 119.8
C3Q C4Q C5Q 120.4(7)
C3Q C4Q H4Q 119.8
C5Q C4Q H4Q 119.8
C6Q C5Q C4Q 119.3(7)
C6Q C5Q H5Q 120.4
C4Q C5Q H5Q 120.4
C5Q C6Q C1Q 121.0(6)
C5Q C6Q H6Q 119.5
C1Q C6Q H6Q 119.5
C2R C1R C6R 117.6(6)
C2R C1R P6 123.6(5)
C6R C1R P6 118.8(5)
C3R C2R C1R 120.8(7)
C3R C2R H2R 119.6
C1R C2R H2R 119.6
C4R C3R C2R 120.8(7)
C4R C3R H3R 119.6
C2R C3R H3R 119.6
C3R C4R C5R 119.2(7)
C3R C4R H4R 120.4
C5R C4R H4R 120.4
C6R C5R C4R 120.5(7)
C6R C5R H5R 119.7
C4R C5R H5R 119.7
C5R C6R C1R 121.1(7)
C5R C6R H6R 119.5
C1R C6R H6R 119.5
C1S P7 C1T 103.3(3)
C1S P7 C1U 102.7(3)
C1T P7 C1U 98.1(3)
C1S P7 Re4 113.3(2)
C1T P7 Re4 118.7(2)
C1U P7 Re4 118.1(2)
C2S C1S C6S 118.7(7)
C2S C1S P7 119.9(6)
C6S C1S P7 121.1(5)
C1S C2S C3S 120.8(8)
C1S C2S H2S 119.6
C3S C2S H2S 119.6
C2S C3S C4S 119.8(7)
C2S C3S H3S 120.1
C4S C3S H3S 120.1
C5S C4S C3S 120.2(8)
C5S C4S H4S 119.9
C3S C4S H4S 119.9
C4S C5S C6S 119.0(7)
C4S C5S H5S 120.5
C6S C5S H5S 120.5
C5S C6S C1S 121.3(7)
C5S C6S H6S 119.4
C1S C6S H6S 119.4
C2T C1T C6T 118.5(6)
C2T C1T P7 120.3(5)
C6T C1T P7 121.1(5)
C3T C2T C1T 120.8(7)
C3T C2T H2T 119.6
C1T C2T H2T 119.6
C4T C3T C2T 119.7(7)
C4T C3T H3T 120.1
C2T C3T H3T 120.1
C3T C4T C5T 120.6(7)
C3T C4T H4T 119.7
C5T C4T H4T 119.7
C6T C5T C4T 118.8(7)
C6T C5T H5T 120.6
C4T C5T H5T 120.6
C5T C6T C1T 121.5(7)
C5T C6T H6T 119.2
C1T C6T H6T 119.2
C6U C1U C2U 118.2(7)
C6U C1U P7 119.7(6)
C2U C1U P7 121.7(6)
C3U C2U C1U 121.3(8)
C3U C2U H2U 119.4
C1U C2U H2U 119.4
C2U C3U C4U 120.3(8)
C2U C3U H3U 119.9
C4U C3U H3U 119.9
C3U C4U C5U 119.4(8)
C3U C4U H4U 120.3
C5U C4U H4U 120.3
C6U C5U C4U 119.5(8)
C6U C5U H5U 120.2
C4U C5U H5U 120.2
C1U C6U C5U 121.1(8)
C1U C6U H6U 119.4
C5U C6U H6U 119.4
C1V P8 C1W 102.4(3)
C1V P8 C1Z 104.0(3)
C1W P8 C1Z 98.2(3)
C1V P8 Re4 112.7(2)
C1W P8 Re4 119.2(2)
C1Z P8 Re4 117.9(2)
C6V C1V C2V 117.7(7)
C6V C1V P8 119.9(6)
C2V C1V P8 122.1(5)
C3V C2V C1V 120.7(7)
C3V C2V H2V 119.7
C1V C2V H2V 119.7
C2V C3V C4V 121.3(8)
C2V C3V H3V 119.4
C4V C3V H3V 119.4
C5V C4V C3V 118.7(7)
C5V C4V H4V 120.6
C3V C4V H4V 120.6
C6V C5V C4V 120.2(7)
C6V C5V H5V 119.9
C4V C5V H5V 119.9
C5V C6V C1V 121.2(8)
C5V C6V H6V 119.4
C1V C6V H6V 119.4
C2W C1W C6W 117.9(7)
C2W C1W P8 125.4(6)
C6W C1W P8 116.6(6)
C3W C2W C1W 120.6(8)
C3W C2W H2W 119.7
C1W C2W H2W 119.7
C4W C3W C2W 119.7(8)
C4W C3W H3W 120.1
C2W C3W H3W 120.1
C3W C4W C5W 121.0(8)
C3W C4W H4W 119.5
C5W C4W H4W 119.5
C6W C5W C4W 119.5(8)
C6W C5W H5W 120.2
C4W C5W H5W 120.2
C5W C6W C1W 121.1(8)
C5W C6W H6W 119.4
C1W C6W H6W 119.4
C2Z C1Z C6Z 119.5(7)
C2Z C1Z P8 118.1(5)
C6Z C1Z P8 122.3(5)
C3Z C2Z C1Z 120.7(8)
C3Z C2Z H2Z 119.6
C1Z C2Z H2Z 119.6
C2Z C3Z C4Z 119.4(8)
C2Z C3Z H3Z 120.3
C4Z C3Z H3Z 120.3
C5Z C4Z C3Z 120.1(8)
C5Z C4Z H4Z 119.9
C3Z C4Z H4Z 119.9
C4Z C5Z C6Z 120.5(8)
C4Z C5Z H5Z 119.8
C6Z C5Z H5Z 119.8
C5Z C6Z C1Z 119.7(7)
C5Z C6Z H6Z 120.1
C1Z C6Z H6Z 120.1
C11 C21 H21A 109.5
C11 C21 H21B 109.5
H21A C21 H21B 109.5
C11 C21 H21C 109.5
H21A C21 H21C 109.5
H21B C21 H21C 109.5
N11 C11 C21 173(3)
N12 C12 C22 146(4)
C12 C22 H22A 114.4
C12 C22 H22B 104.1
H22A C22 H22B 109.5
C12 C22 H22C 109.8
H22A C22 H22C 109.5
H22B C22 H22C 109.5
N13 C13 C23 156(6)
C13 C23 H23A 105.7
C13 C23 H23B 109.1
H23A C23 H23B 109.5
C13 C23 H23C 113.5
H23A C23 H23C 109.5
H23B C23 H23C 109.5
O1W O3W H23C 100.0

loop_
_geom_bond_atom_site_label_1
_geom_bond_atom_site_label_2
_geom_bond_distance
Re1 C1 1.934(7)
Re1 C2 1.941(7)
Re1 C70 2.082(7)
Re1 C10 2.098(7)
Re1 P2 2.4206(17)
Re1 P1 2.4213(17)
C1 O1 1.159(8)
C2 O2 1.151(8)
Re2 C3 1.936(7)
Re2 C4 1.953(6)
Re2 C40 2.108(6)
Re2 C20 2.109(6)
Re2 P4 2.4098(16)
Re2 P3 2.4158(16)
C3 O3 1.147(8)
C4 O4 1.139(7)
Re3 C5 1.957(6)
Re3 C6 1.960(7)
Re3 C60 2.095(7)
Re3 C30 2.099(6)
Re3 P5 2.4029(16)
Re3 P6 2.4054(16)
C5 O5 1.134(7)
C6 O6 1.131(8)
Re4 C7 1.924(7)
Re4 C8 1.940(7)
Re4 C80 2.096(7)
Re4 C50 2.097(7)
Re4 P8 2.4158(18)
Re4 P7 2.4228(18)
C7 O7 1.168(8)
C8 O8 1.138(8)
Ag1 N1 2.051(6)
Ag1 N2 2.051(6)
N1 C10 1.133(8)
N2 C20 1.134(8)
Ag2 N3 2.038(6)
Ag2 N4 2.041(6)
N3 C30 1.141(8)
N4 C40 1.130(8)
Ag3 N5 2.039(6)
Ag3 N6 2.048(6)
N5 C50 1.158(9)
N6 C60 1.142(8)
Ag4 N7 2.045(6)
Ag4 N8 2.049(6)
N7 C70 1.149(9)
N8 C80 1.145(9)
P1 C1C 1.829(7)
P1 C1A 1.833(6)
P1 C1B 1.835(7)
C1A C6A 1.395(9)
C1A C2A 1.408(9)
C2A C3A 1.384(9)
C2A H2A 0.9500
C3A C4A 1.395(10)
C3A H3A 0.9500
C4A C5A 1.367(11)
C4A H4A 0.9500
C5A C6A 1.394(9)
C5A H5A 0.9500
C6A H6A 0.9500
C1B C6B 1.393(10)
C1B C2B 1.401(9)
C2B C3B 1.377(10)
C2B H2B 0.9500
C3B C4B 1.393(11)
C3B H3B 0.9500
C4B C5B 1.380(10)
C4B H4B 0.9500
C5B C6B 1.385(10)
C5B H5B 0.9500
C6B H6B 0.9500
C1C C2C 1.406(10)
C1C C6C 1.408(10)
C2C C3C 1.387(10)
C2C H2C 0.9500
C3C C4C 1.377(12)
C3C H3C 0.9500
C4C C5C 1.404(12)
C4C H4C 0.9500
C5C C6C 1.361(10)
C5C H5C 0.9500
C6C H6C 0.9500
P2 C1D 1.816(8)
P2 C1F 1.835(7)
P2 C1E 1.844(7)
C1D C6D 1.381(10)
C1D C2D 1.388(10)
C2D C3D 1.404(11)
C2D H2D 0.9500
C3D C4D 1.374(11)
C3D H3D 0.9500
C4D C5D 1.360(11)
C4D H4D 0.9500
C5D C6D 1.391(11)
C5D H5D 0.9500
C6D H6D 0.9500
C1E C2E 1.390(10)
C1E C6E 1.398(10)
C2E C3E 1.408(10)
C2E H2E 0.9500
C3E C4E 1.360(11)
C3E H3E 0.9500
C4E C5E 1.373(11)
C4E H4E 0.9500
C5E C6E 1.381(11)
C5E H5E 0.9500
C6E H6E 0.9500
C1F C6F 1.376(9)
C1F C2F 1.400(10)
C2F C3F 1.397(10)
C2F H2F 0.9500
C3F C4F 1.378(10)
C3F H3F 0.9500
C4F C5F 1.386(11)
C4F H4F 0.9500
C5F C6F 1.376(10)
C5F H5F 0.9500
C6F H6F 0.9500
P3 C1I 1.827(7)
P3 C1H 1.828(6)
P3 C1G 1.839(7)
C1G C6G 1.387(9)
C1G C2G 1.407(10)
C2G C3G 1.361(10)
C2G H2G 0.9500
C3G C4G 1.388(10)
C3G H3G 0.9500
C4G C5G 1.378(11)
C4G H4G 0.9500
C5G C6G 1.374(10)
C5G H5G 0.9500
C6G H6G 0.9500
C1H C2H 1.389(9)
C1H C6H 1.397(9)
C2H C3H 1.413(9)
C2H H2H 0.9500
C3H C4H 1.367(11)
C3H H3H 0.9500
C4H C5H 1.381(11)
C4H H4H 0.9500
C5H C6H 1.385(10)
C5H H5H 0.9500
C6H H6H 0.9500
C1I C2I 1.387(10)
C1I C6I 1.401(10)
C2I C3I 1.370(12)
C2I H2I 0.9500
C3I C4I 1.381(17)
C3I H3I 0.9500
C4I C5I 1.395(17)
C4I H4I 0.9500
C5I C6I 1.388(12)
C5I H5I 0.9500
C6I H6I 0.9500
P4 C1L 1.834(6)
P4 C1K 1.843(7)
P4 C1J 1.843(7)
C1J C2J 1.378(10)
C1J C6J 1.388(9)
C2J C3J 1.379(10)
C2J H2J 0.9500
C3J C4J 1.368(11)
C3J H3J 0.9500
C4J C5J 1.356(12)
C4J H4J 0.9500
C5J C6J 1.385(11)
C5J H5J 0.9500
C6J H6J 0.9500
C1K C6K 1.355(11)
C1K C2K 1.397(10)
C2K C3K 1.386(11)
C2K H2K 0.9500
C3K C4K 1.304(14)
C3K H3K 0.9500
C4K C5K 1.322(14)
C4K H4K 0.9500
C5K C6K 1.415(13)
C5K H5K 0.9500
C6K H6K 0.9500
C1L C6L 1.381(9)
C1L C2L 1.401(9)
C2L C3L 1.370(10)
C2L H2L 0.9500
C3L C4L 1.360(10)
C3L H3L 0.9500
C4L C5L 1.383(10)
C4L H4L 0.9500
C5L C6L 1.380(9)
C5L H5L 0.9500
C6L H6L 0.9500
P5 C1O 1.818(7)
P5 C1N 1.837(7)
P5 C1M 1.840(6)
C1M C6M 1.382(9)
C1M C2M 1.389(9)
C2M C3M 1.391(9)
C2M H2M 0.9500
C3M C4M 1.370(10)
C3M H3M 0.9500
C4M C5M 1.373(10)
C4M H4M 0.9500
C5M C6M 1.378(9)
C5M H5M 0.9500
C6M H6M 0.9500
C1N C2N 1.384(10)
C1N C6N 1.396(10)
C2N C3N 1.395(10)
C2N H2N 0.9500
C3N C4N 1.362(11)
C3N H3N 0.9500
C4N C5N 1.390(12)
C4N H4N 0.9500
C5N C6N 1.371(10)
C5N H5N 0.9500
C6N H6N 0.9500
C1O C6O 1.399(9)
C1O C2O 1.400(10)
C2O C3O 1.396(10)
C2O H2O 0.9500
C3O C4O 1.364(11)
C3O H3O 0.9500
C4O C5O 1.379(12)
C4O H4O 0.9500
C5O C6O 1.378(10)
C5O H5O 0.9500
C6O H6O 0.9500
P6 C1P 1.822(6)
P6 C1R 1.833(7)
P6 C1Q 1.840(6)
C1P C6P 1.392(9)
C1P C2P 1.393(10)
C2P C3P 1.379(10)
C2P H2P 0.9500
C3P C4P 1.397(12)
C3P H3P 0.9500
C4P C5P 1.364(13)
C4P H4P 0.9500
C5P C6P 1.397(10)
C5P H5P 0.9500
C6P H6P 0.9500
C1Q C6Q 1.395(9)
C1Q C2Q 1.396(9)
C2Q C3Q 1.382(10)
C2Q H2Q 0.9500
C3Q C4Q 1.369(10)
C3Q H3Q 0.9500
C4Q C5Q 1.393(10)
C4Q H4Q 0.9500
C5Q C6Q 1.378(9)
C5Q H5Q 0.9500
C6Q H6Q 0.9500
C1R C2R 1.392(9)
C1R C6R 1.397(9)
C2R C3R 1.381(9)
C2R H2R 0.9500
C3R C4R 1.366(10)
C3R H3R 0.9500
C4R C5R 1.385(11)
C4R H4R 0.9500
C5R C6R 1.368(10)
C5R H5R 0.9500
C6R H6R 0.9500
P7 C1S 1.832(7)
P7 C1T 1.832(6)
P7 C1U 1.836(7)
C1S C2S 1.384(9)
C1S C6S 1.391(10)
C2S C3S 1.385(11)
C2S H2S 0.9500
C3S C4S 1.389(12)
C3S H3S 0.9500
C4S C5S 1.388(11)
C4S H4S 0.9500
C5S C6S 1.390(10)
C5S H5S 0.9500
C6S H6S 0.9500
C1T C2T 1.386(9)
C1T C6T 1.391(9)
C2T C3T 1.385(9)
C2T H2T 0.9500
C3T C4T 1.365(10)
C3T H3T 0.9500
C4T C5T 1.403(10)
C4T H4T 0.9500
C5T C6T 1.368(9)
C5T H5T 0.9500
C6T H6T 0.9500
C1U C6U 1.388(10)
C1U C2U 1.394(10)
C2U C3U 1.376(11)
C2U H2U 0.9500
C3U C4U 1.384(12)
C3U H3U 0.9500
C4U C5U 1.399(12)
C4U H4U 0.9500
C5U C6U 1.389(11)
C5U H5U 0.9500
C6U H6U 0.9500
P8 C1V 1.835(7)
P8 C1W 1.841(8)
P8 C1Z 1.849(7)
C1V C6V 1.396(10)
C1V C2V 1.399(10)
C2V C3V 1.363(10)
C2V H2V 0.9500
C3V C4V 1.388(11)
C3V H3V 0.9500
C4V C5V 1.382(12)
C4V H4V 0.9500
C5V C6V 1.378(11)
C5V H5V 0.9500
C6V H6V 0.9500
C1W C2W 1.400(10)
C1W C6W 1.404(10)
C2W C3W 1.388(11)
C2W H2W 0.9500
C3W C4W 1.374(12)
C3W H3W 0.9500
C4W C5W 1.377(12)
C4W H4W 0.9500
C5W C6W 1.377(10)
C5W H5W 0.9500
C6W H6W 0.9500
C1Z C2Z 1.374(10)
C1Z C6Z 1.375(10)
C2Z C3Z 1.368(11)
C2Z H2Z 0.9500
C3Z C4Z 1.375(12)
C3Z H3Z 0.9500
C4Z C5Z 1.364(12)
C4Z H4Z 0.9500
C5Z C6Z 1.373(10)
C5Z H5Z 0.9500
C6Z H6Z 0.9500
C21 C11 1.37(3)
C21 H21A 0.9800
C21 H21B 0.9800
C21 H21C 0.9800
N11 C11 1.21(3)
N12 C12 1.150(18)
C12 C22 1.524(19)
C22 H22A 0.9800
C22 H22B 0.9800
C22 H22C 0.9800
N13 C13 1.154(19)
C13 C23 1.510(19)
C23 H23A 0.9800
C23 H23B 0.9800
C23 H23C 0.9800
O1W O3W 1.20(7)
O3W H23C 1.3331

loop_
_geom_hbond_atom_site_label_D
_geom_hbond_atom_site_label_H
_geom_hbond_atom_site_label_A
_geom_hbond_distance_DH
_geom_hbond_distance_HA
_geom_hbond_distance_DA
_geom_hbond_angle_DHA
_geom_hbond_site_symmetry_A
C6B H6B O8 0.95 2.58 3.296(9) 132.6 1_565
C6Z H6Z O8 0.95 2.60 3.200(9) 121.0 .
C23 H23C O1W 0.98 1.94 2.86(6) 156.1 .
C4D H4D O8 0.95 2.50 3.109(9) 122.2 1_465
C4J H4J O3 0.95 2.54 3.364(9) 145.6 2_766
C5I H5I O3 0.95 2.51 3.256(11) 135.1 2_666

loop_
_geom_torsion_atom_site_label_1
_geom_torsion_atom_site_label_2
_geom_torsion_atom_site_label_3
_geom_torsion_atom_site_label_4
_geom_torsion
C1C P1 C1A C6A 9.5(6)
C1B P1 C1A C6A 111.7(6)
C1C P1 C1A C2A -174.7(5)
C1B P1 C1A C2A -72.6(6)
C6A C1A C2A C3A -2.0(10)
P1 C1A C2A C3A -177.9(5)
C1A C2A C3A C4A 2.4(10)
C2A C3A C4A C5A -1.8(11)
C3A C4A C5A C6A 0.6(11)
C4A C5A C6A C1A -0.2(11)
C2A C1A C6A C5A 0.9(10)
P1 C1A C6A C5A 176.6(5)
C1C P1 C1B C6B 132.2(6)
C1A P1 C1B C6B 26.8(7)
C1C P1 C1B C2B -50.3(6)
C1A P1 C1B C2B -155.6(5)
C6B C1B C2B C3B -3.9(10)
P1 C1B C2B C3B 178.4(6)
C1B C2B C3B C4B 2.7(11)
C2B C3B C4B C5B -0.2(11)
C3B C4B C5B C6B -0.9(12)
C4B C5B C6B C1B -0.4(12)
C2B C1B C6B C5B 2.7(10)
P1 C1B C6B C5B -179.7(6)
C1A P1 C1C C2C -114.7(6)
C1B P1 C1C C2C 137.9(6)
C1A P1 C1C C6C 66.1(6)
C1B P1 C1C C6C -41.3(6)
C6C C1C C2C C3C -2.3(10)
P1 C1C C2C C3C 178.6(5)
C1C C2C C3C C4C 1.2(11)
C2C C3C C4C C5C -0.3(12)
C3C C4C C5C C6C 0.6(12)
C4C C5C C6C C1C -1.8(11)
C2C C1C C6C C5C 2.7(10)
P1 C1C C6C C5C -178.2(6)
C1F P2 C1D C6D -40.3(7)
C1E P2 C1D C6D 65.2(7)
C1F P2 C1D C2D 152.0(6)
C1E P2 C1D C2D -102.4(6)
C6D C1D C2D C3D -0.6(11)
P2 C1D C2D C3D 167.4(6)
C1D C2D C3D C4D 2.1(12)
C2D C3D C4D C5D -1.1(12)
C3D C4D C5D C6D -1.5(12)
C2D C1D C6D C5D -2.0(12)
P2 C1D C6D C5D -169.9(6)
C4D C5D C6D C1D 3.1(12)
C1D P2 C1E C2E 79.7(6)
C1F P2 C1E C2E -170.6(6)
C1D P2 C1E C6E -98.2(7)
C1F P2 C1E C6E 11.4(7)
C6E C1E C2E C3E -1.7(11)
P2 C1E C2E C3E -179.7(6)
C1E C2E C3E C4E -2.5(12)
C2E C3E C4E C5E 5.6(13)
C3E C4E C5E C6E -4.6(14)
C4E C5E C6E C1E 0.5(14)
C2E C1E C6E C5E 2.6(12)
P2 C1E C6E C5E -179.5(7)
C1D P2 C1F C6F -34.1(7)
C1E P2 C1F C6F -135.7(6)
C1D P2 C1F C2F 154.4(6)
C1E P2 C1F C2F 52.9(6)
C6F C1F C2F C3F 3.5(11)
P2 C1F C2F C3F 175.3(6)
C1F C2F C3F C4F -2.9(11)
C2F C3F C4F C5F 0.4(12)
C3F C4F C5F C6F 1.5(13)
C2F C1F C6F C5F -1.6(11)
P2 C1F C6F C5F -172.9(6)
C4F C5F C6F C1F -1.0(13)
C1I P3 C1G C6G 28.0(6)
C1H P3 C1G C6G -78.8(6)
C1I P3 C1G C2G -155.5(5)
C1H P3 C1G C2G 97.7(5)
C6G C1G C2G C3G 1.6(9)
P3 C1G C2G C3G -175.0(5)
C1G C2G C3G C4G -0.1(10)
C2G C3G C4G C5G -1.9(10)
C3G C4G C5G C6G 2.2(11)
C4G C5G C6G C1G -0.5(11)
C2G C1G C6G C5G -1.3(10)
P3 C1G C6G C5G 175.2(5)
C1I P3 C1H C2H 142.6(6)
C1G P3 C1H C2H -110.1(6)
C1I P3 C1H C6H -41.7(7)
C1G P3 C1H C6H 65.6(7)
C6H C1H C2H C3H -0.9(11)
P3 C1H C2H C3H 174.9(6)
C1H C2H C3H C4H 0.9(12)
C2H C3H C4H C5H 0.4(14)
C3H C4H C5H C6H -1.7(15)
C4H C5H C6H C1H 1.8(14)
C2H C1H C6H C5H -0.4(12)
P3 C1H C6H C5H -176.2(7)
C1H P3 C1I C2I 147.3(6)
C1G P3 C1I C2I 43.3(7)
C1H P3 C1I C6I -43.9(6)
C1G P3 C1I C6I -147.9(5)
C6I C1I C2I C3I 3.5(11)
P3 C1I C2I C3I 172.4(6)
C1I C2I C3I C4I -3.0(13)
C2I C3I C4I C5I 2.1(15)
C3I C4I C5I C6I -1.8(14)
C4I C5I C6I C1I 2.4(13)
C2I C1I C6I C5I -3.1(11)
P3 C1I C6I C5I -172.4(6)
C1L P4 C1J C2J -138.4(6)
C1K P4 C1J C2J 113.1(6)
C1L P4 C1J C6J 42.2(7)
C1K P4 C1J C6J -66.3(7)
C6J C1J C2J C3J -2.0(11)
P4 C1J C2J C3J 178.6(5)
C1J C2J C3J C4J -0.3(11)
C2J C3J C4J C5J 2.1(12)
C3J C4J C5J C6J -1.5(13)
C4J C5J C6J C1J -0.8(14)
C2J C1J C6J C5J 2.6(12)
P4 C1J C6J C5J -178.0(7)
C1L P4 C1K C6K -16.2(8)
C1J P4 C1K C6K 89.9(7)
C1L P4 C1K C2K 163.2(6)
C1J P4 C1K C2K -90.7(6)
C6K C1K C2K C3K 0.3(13)
P4 C1K C2K C3K -179.2(7)
C1K C2K C3K C4K 0.2(15)
C2K C3K C4K C5K 0.9(16)
C3K C4K C5K C6K -2.6(17)
C2K C1K C6K C5K -1.8(12)
P4 C1K C6K C5K 177.6(7)
C4K C5K C6K C1K 3.1(15)
C1K P4 C1L C6L -45.5(6)
C1J P4 C1L C6L -151.5(6)
C1K P4 C1L C2L 141.1(6)
C1J P4 C1L C2L 35.1(6)
C6L C1L C2L C3L 1.5(10)
P4 C1L C2L C3L 175.1(6)
C1L C2L C3L C4L -0.2(12)
C2L C3L C4L C5L -1.6(12)
C3L C4L C5L C6L 2.1(11)
C4L C5L C6L C1L -0.8(10)
C2L C1L C6L C5L -1.0(10)
P4 C1L C6L C5L -174.5(5)
C1O P5 C1M C6M 40.2(7)
C1N P5 C1M C6M -66.4(6)
C1O P5 C1M C2M -143.2(6)
C1N P5 C1M C2M 110.2(6)
C6M C1M C2M C3M 0.2(11)
P5 C1M C2M C3M -176.5(6)
C1M C2M C3M C4M -0.1(12)
C2M C3M C4M C5M 0.9(12)
C3M C4M C5M C6M -1.9(12)
C4M C5M C6M C1M 2.1(12)
C2M C1M C6M C5M -1.2(11)
P5 C1M C6M C5M 175.5(6)
C1O P5 C1N C2N 152.2(5)
C1M P5 C1N C2N -101.5(5)
C1O P5 C1N C6N -32.6(6)
C1M P5 C1N C6N 73.7(6)
C6N C1N C2N C3N 2.6(10)
P5 C1N C2N C3N 177.9(5)
C1N C2N C3N C4N -2.1(11)
C2N C3N C4N C5N 0.6(11)
C3N C4N C5N C6N 0.3(11)
C4N C5N C6N C1N 0.3(11)
C2N C1N C6N C5N -1.7(10)
P5 C1N C6N C5N -176.9(5)
C1N P5 C1O C6O -39.0(6)
C1M P5 C1O C6O -143.4(5)
C1N P5 C1O C2O 149.1(5)
C1M P5 C1O C2O 44.7(6)
C6O C1O C2O C3O 1.5(10)
P5 C1O C2O C3O 173.6(6)
C1O C2O C3O C4O -0.8(11)
C2O C3O C4O C5O -0.1(13)
C3O C4O C5O C6O 0.3(13)
C4O C5O C6O C1O 0.4(12)
C2O C1O C6O C5O -1.3(10)
P5 C1O C6O C5O -173.3(6)
C1R P6 C1P C6P -15.4(6)
C1Q P6 C1P C6P -118.3(6)
C1R P6 C1P C2P 170.0(5)
C1Q P6 C1P C2P 67.1(6)
C6P C1P C2P C3P 0.2(10)
P6 C1P C2P C3P 175.0(6)
C1P C2P C3P C4P -0.6(11)
C2P C3P C4P C5P -0.2(12)
C3P C4P C5P C6P 1.6(13)
C2P C1P C6P C5P 1.2(10)
P6 C1P C6P C5P -173.5(6)
C4P C5P C6P C1P -2.1(12)
C1P P6 C1Q C6Q 174.0(5)
C1R P6 C1Q C6Q 68.0(6)
C1P P6 C1Q C2Q -5.1(7)
C1R P6 C1Q C2Q -111.1(6)
C6Q C1Q C2Q C3Q -0.7(10)
P6 C1Q C2Q C3Q 178.4(6)
C1Q C2Q C3Q C4Q -1.1(12)
C2Q C3Q C4Q C5Q 0.9(12)
C3Q C4Q C5Q C6Q 1.1(12)
C4Q C5Q C6Q C1Q -2.9(11)
C2Q C1Q C6Q C5Q 2.7(10)
P6 C1Q C6Q C5Q -176.5(6)
C1P P6 C1R C2R 118.9(6)
C1Q P6 C1R C2R -133.2(6)
C1P P6 C1R C6R -62.4(6)
C1Q P6 C1R C6R 45.5(6)
C6R C1R C2R C3R 0.9(10)
P6 C1R C2R C3R 179.7(5)
C1R C2R C3R C4R -0.4(10)
C2R C3R C4R C5R 0.3(12)
C3R C4R C5R C6R -0.9(13)
C4R C5R C6R C1R 1.5(13)
C2R C1R C6R C5R -1.5(11)
P6 C1R C6R C5R 179.7(6)
C1T P7 C1S C2S -147.1(6)
C1U P7 C1S C2S -45.4(7)
C1T P7 C1S C6S 39.6(7)
C1U P7 C1S C6S 141.3(6)
C6S C1S C2S C3S -3.2(12)
P7 C1S C2S C3S -176.7(6)
C1S C2S C3S C4S -0.5(13)
C2S C3S C4S C5S 4.0(13)
C3S C4S C5S C6S -3.6(12)
C4S C5S C6S C1S -0.2(11)
C2S C1S C6S C5S 3.6(11)
P7 C1S C6S C5S 177.0(5)
C1S P7 C1T C2T -151.3(6)
C1U P7 C1T C2T 103.5(6)
C1S P7 C1T C6T 33.2(7)
C1U P7 C1T C6T -72.0(6)
C6T C1T C2T C3T 0.1(11)
P7 C1T C2T C3T -175.5(6)
C1T C2T C3T C4T -0.9(12)
C2T C3T C4T C5T 0.5(12)
C3T C4T C5T C6T 0.7(12)
C4T C5T C6T C1T -1.6(12)
C2T C1T C6T C5T 1.2(11)
P7 C1T C6T C5T 176.7(6)
C1S P7 C1U C6U 159.3(6)
C1T P7 C1U C6U -95.0(6)
C1S P7 C1U C2U -28.0(7)
C1T P7 C1U C2U 77.7(6)
C6U C1U C2U C3U 0.4(11)
P7 C1U C2U C3U -172.4(6)
C1U C2U C3U C4U 2.7(13)
C2U C3U C4U C5U -2.7(13)
C3U C4U C5U C6U -0.3(14)
C2U C1U C6U C5U -3.5(12)
P7 C1U C6U C5U 169.5(7)
C4U C5U C6U C1U 3.4(13)
C1W P8 C1V C6V -56.2(7)
C1Z P8 C1V C6V -158.0(6)
C1W P8 C1V C2V 130.0(6)
C1Z P8 C1V C2V 28.2(7)
C6V C1V C2V C3V 2.2(10)
P8 C1V C2V C3V 176.1(6)
C1V C2V C3V C4V 1.2(11)
C2V C3V C4V C5V -3.4(12)
C3V C4V C5V C6V 2.1(12)
C4V C5V C6V C1V 1.3(12)
C2V C1V C6V C5V -3.4(11)
P8 C1V C6V C5V -177.5(6)
C1V P8 C1W C2W -5.0(7)
C1Z P8 C1W C2W 101.4(7)
C1V P8 C1W C6W 179.5(5)
C1Z P8 C1W C6W -74.1(6)
C6W C1W C2W C3W 1.4(11)
P8 C1W C2W C3W -174.0(6)
C1W C2W C3W C4W 1.4(12)
C2W C3W C4W C5W -1.9(12)
C3W C4W C5W C6W -0.3(12)
C4W C5W C6W C1W 3.2(12)
C2W C1W C6W C5W -3.7(11)
P8 C1W C6W C5W 172.1(6)
C1V P8 C1Z C2Z 49.0(7)
C1W P8 C1Z C2Z -56.0(7)
C1V P8 C1Z C6Z -135.2(6)
C1W P8 C1Z C6Z 119.7(6)
C6Z C1Z C2Z C3Z 2.1(12)
P8 C1Z C2Z C3Z 178.0(7)
C1Z C2Z C3Z C4Z -1.1(14)
C2Z C3Z C4Z C5Z -0.2(14)
C3Z C4Z C5Z C6Z 0.3(13)
C4Z C5Z C6Z C1Z 0.8(12)
C2Z C1Z C6Z C5Z -2.0(11)
P8 C1Z C6Z C5Z -177.7(6)
